data_4333654
loop_
_publ_author_name
'Hua Yang'
'Zhimin Wang'
'Hongxiao Jin'
'Bo Hong'
'Ziyang Liu'
'Christine M. Beavers'
'Marilyn M. Olmstead'
'Alan L. Balch'

_publ_contact_author_address
;Advanced Light Source
Lawrence Berkeley National Lab
One Cyclotron Rd
MS 7-222
Berkeley, CA 94720
;
_publ_contact_author_email cmbeavers@lbl.gov
_publ_contact_author_name 'Christine M. Beavers'
_publ_contact_author_phone (510)495-2448
_publ_section_title
;
 Isolation and Crystallographic Characterization of Sm@C2v(3)-C80 Through
 Cocrystal Formation with NiII(octaethylporphyrin) or
 Bis(ethylenedithio)tetrathiafulvalene
;
_journal_name_full 'Inorganic Chemistry'
_journal_page_first 1275
_journal_page_last 1284
_journal_paper_doi 10.1021/ic301794r
_journal_volume 52
_journal_year 2013
_chemical_formula_moiety 'C80 Sm, C10 H8 S8, 0.5(C7 H8)'
_chemical_formula_sum 'C93.5 H12 S8 Sm'
_chemical_formula_weight 1541.86
_chemical_name_common Sm@C2v-C80.BEDT-TTF.0.5toluene
_space_group_IT_number 14
_symmetry_cell_setting monoclinic
_symmetry_space_group_name_Hall '-P 2ybc'
_symmetry_space_group_name_H-M 'P 1 21/c 1'
_atom_sites_solution_hydrogens geom
_atom_sites_solution_primary direct
_atom_sites_solution_secondary difmap
_audit_creation_method SHELXL-97
_audit_update_record
;
2012-07-22 # Formatted by publCIF
;
_cell_angle_alpha 90.00
_cell_angle_beta 101.688(4)
_cell_angle_gamma 90.00
_cell_formula_units_Z 4
_cell_length_a 10.8264(6)
_cell_length_b 21.5495(11)
_cell_length_c 22.5795(11)
_cell_measurement_reflns_used 9884
_cell_measurement_temperature 100(2)
_cell_measurement_theta_max 31.6
_cell_measurement_theta_min 2.79
_cell_volume 5158.6(5)
_computing_cell_refinement 'SAINT V7.68A (Bruker, 2009)'
_computing_data_collection 'Apex2 (Bruker, 2009)'
_computing_data_reduction 'SAINT V7.68A (Bruker, 2009)'
_computing_molecular_graphics 'SHELXTL 5.1, XP (Sheldrick, 1994)'
_computing_publication_material 'SHELXL-97 (Sheldrick, 2008)'
_computing_structure_refinement 'SHELXL-97 (Sheldrick, 2008)'
_computing_structure_solution 'SHELXS-97 (Sheldrick, 2008)'
_diffrn_ambient_temperature 100(2)
_diffrn_detector_area_resol_mean 8.3
_diffrn_measured_fraction_theta_full 0.999
_diffrn_measured_fraction_theta_max 0.999
_diffrn_measurement_device_type 'Bruker Apex2'
_diffrn_measurement_method \w
_diffrn_radiation_monochromator silicon(111)
_diffrn_radiation_source 'Advanced Light Source Beamline 11.3.1'
_diffrn_radiation_type synchrotron
_diffrn_radiation_wavelength 0.77490
_diffrn_reflns_av_R_equivalents 0.0746
_diffrn_reflns_av_sigmaI/netI 0.0516
_diffrn_reflns_limit_h_max 13
_diffrn_reflns_limit_h_min -13
_diffrn_reflns_limit_k_max 27
_diffrn_reflns_limit_k_min 0
_diffrn_reflns_limit_l_max 29
_diffrn_reflns_limit_l_min 0
_diffrn_reflns_number 91519
_diffrn_reflns_theta_full 30.00
_diffrn_reflns_theta_max 30.00
_diffrn_reflns_theta_min 2.33
_exptl_absorpt_coefficient_mu 1.917
_exptl_absorpt_correction_T_max 0.9811
_exptl_absorpt_correction_T_min 0.9273
_exptl_absorpt_correction_type multi-scan
_exptl_absorpt_process_details 'TWINABS-2008/4 (Sheldrick, 2008)'
_exptl_crystal_colour black
_exptl_crystal_density_diffrn 1.985
_exptl_crystal_description paralellepiped
_exptl_crystal_F_000 3052
_exptl_crystal_size_max 0.04
_exptl_crystal_size_mid 0.02
_exptl_crystal_size_min 0.01
_refine_diff_density_max 2.543
_refine_diff_density_min -1.951
_refine_diff_density_rms 0.161
_refine_ls_extinction_method none
_refine_ls_goodness_of_fit_ref 1.099
_refine_ls_hydrogen_treatment constr
_refine_ls_matrix_type full
_refine_ls_number_parameters 1709
_refine_ls_number_reflns 11599
_refine_ls_number_restraints 3895
_refine_ls_restrained_S_all 0.971
_refine_ls_R_factor_all 0.1160
_refine_ls_R_factor_gt 0.0973
_refine_ls_shift/su_max 0.000
_refine_ls_shift/su_mean 0.000
_refine_ls_structure_factor_coef Fsqd
_refine_ls_weighting_details 'calc w=1/[\s^2^(Fo^2^)+(0.1485P)^2^+22.5756P] where P=(Fo^2^+2Fc^2^)/3'
_refine_ls_weighting_scheme calc
_refine_ls_wR_factor_gt 0.2593
_refine_ls_wR_factor_ref 0.2703
_reflns_number_gt 9344
_reflns_number_total 11599
_reflns_threshold_expression I>2/s(I)
_cod_data_source_file ic301794r_si_002_1.cif
_cod_data_source_block cb169
_cod_original_sg_symbol_H-M 'P 21/c'
_cod_original_formula_sum 'C93.50 H12 S8 Sm'
_cod_database_code 4333654

loop_
_symmetry_equiv_pos_as_xyz
'x, y, z'
'-x, y+1/2, -z+1/2'
'-x, -y, -z'
'x, -y-1/2, z-1/2'

loop_
_atom_site_label
_atom_site_type_symbol
_atom_site_fract_x
_atom_site_fract_y
_atom_site_fract_z
_atom_site_U_iso_or_equiv
_atom_site_adp_type
_atom_site_occupancy
_atom_site_symmetry_multiplicity
_atom_site_calc_flag
_atom_site_refinement_flags
_atom_site_disorder_assembly
_atom_site_disorder_group
Sm1 Sm 0.02595(18) 0.82131(8) 0.58378(5) 0.0550(6) Uani 0.332(2) 1 d PU . .
Sm2 Sm 0.08326(13) 0.73746(6) 0.72572(5) 0.0372(4) Uani 0.2960(18) 1 d P . .
Sm3 Sm 0.04712(18) 0.72367(9) 0.61666(8) 0.0455(7) Uani 0.243(2) 1 d PU A .
Sm4 Sm 0.0388(11) 0.7729(5) 0.5856(3) 0.136(4) Uani 0.129(3) 1 d PU A .
C1_1 C -0.1218(19) 0.9869(10) 0.6339(9) 0.065(4) Uani 0.583(4) 1 d PDU A 1
C2_1 C -0.0024(17) 0.9963(8) 0.6321(8) 0.060(4) Uani 0.583(4) 1 d PDU A 1
C9_1 C -0.198(2) 0.9504(9) 0.5848(9) 0.080(5) Uani 0.583(4) 1 d PDU A 1
C3_1 C 0.0962(16) 0.9919(7) 0.6864(8) 0.053(3) Uani 0.583(4) 1 d PDU A 1
C4_1 C 0.0658(17) 0.9782(9) 0.7393(8) 0.062(4) Uani 0.583(4) 1 d PDU A 1
C5_1 C -0.0694(17) 0.9638(7) 0.7394(9) 0.058(4) Uani 0.583(4) 1 d PDU A 1
C6_1 C -0.161(2) 0.9688(8) 0.6892(9) 0.058(4) Uani 0.583(4) 1 d PDU A 1
C7_1 C -0.251(2) 0.9160(11) 0.6733(8) 0.057(4) Uani 0.583(4) 1 d PDU A 1
C8_1 C -0.2771(18) 0.9058(9) 0.6118(9) 0.072(5) Uani 0.583(4) 1 d PDU A 1
C10_1 C -0.1516(18) 0.9314(8) 0.5367(8) 0.070(4) Uani 0.583(4) 1 d PDU A 1
C11_1 C -0.0185(19) 0.9466(9) 0.5343(9) 0.083(5) Uani 0.583(4) 1 d PDU A 1
C12_1 C 0.0521(19) 0.9738(10) 0.5821(9) 0.071(5) Uani 0.583(4) 1 d PDU A 1
C13_1 C 0.1846(16) 0.9547(7) 0.6089(8) 0.066(4) Uani 0.583(4) 1 d PDU A 1
C14_1 C 0.2118(18) 0.9654(9) 0.6699(8) 0.053(4) Uani 0.583(4) 1 d PDU A 1
C15_1 C 0.2854(15) 0.9234(7) 0.7127(7) 0.060(3) Uani 0.583(4) 1 d PDU A 1
C16_1 C 0.252(3) 0.9112(11) 0.7708(11) 0.066(5) Uani 0.583(4) 1 d PDU A 1
C17_1 C 0.1422(15) 0.9372(7) 0.7831(7) 0.061(4) Uani 0.583(4) 1 d PDU A 1
C18_1 C 0.0563(17) 0.9035(9) 0.8149(11) 0.067(5) Uani 0.583(4) 1 d PDU A 1
C19_1 C -0.0757(17) 0.9144(7) 0.7835(8) 0.060(4) Uani 0.583(4) 1 d PDU A 1
C20_1 C -0.1563(17) 0.8637(8) 0.7744(8) 0.061(4) Uani 0.583(4) 1 d PDU A 1
C21_1 C -0.2498(17) 0.8679(8) 0.7184(8) 0.060(4) Uani 0.583(4) 1 d PDU A 1
C22_1 C -0.2990(14) 0.8107(7) 0.6940(8) 0.060(4) Uani 0.583(4) 1 d PDU A 1
C23_1 C -0.3235(15) 0.8004(7) 0.6282(8) 0.059(4) Uani 0.583(4) 1 d PDU A 1
C24_1 C -0.3022(19) 0.8442(8) 0.5855(8) 0.066(5) Uani 0.583(4) 1 d PDU A 1
C25_1 C -0.2526(15) 0.8249(8) 0.5327(6) 0.063(4) Uani 0.583(4) 1 d PDU A 1
C26_1 C -0.182(2) 0.8703(9) 0.5094(11) 0.076(5) Uani 0.583(4) 1 d PDU A 1
C27_1 C -0.0725(17) 0.8512(10) 0.4849(9) 0.079(5) Uani 0.583(4) 1 d PDU A 1
C28_1 C 0.0335(16) 0.8942(8) 0.5068(7) 0.067(4) Uani 0.583(4) 1 d PDU A 1
C29_1 C 0.1544(16) 0.8714(8) 0.5304(7) 0.072(4) Uani 0.583(4) 1 d PDU A 1
C30_1 C 0.2347(18) 0.9019(9) 0.5820(8) 0.071(4) Uani 0.583(4) 1 d PDU A 1
C31_1 C 0.3290(15) 0.8700(7) 0.6222(7) 0.057(3) Uani 0.583(4) 1 d PDU A 1
C32_1 C 0.354(2) 0.8805(7) 0.6865(7) 0.051(4) Uani 0.583(4) 1 d PDU A 1
C33_1 C 0.3902(11) 0.8219(6) 0.7140(6) 0.046(3) Uani 0.583(4) 1 d PDU A 1
C34_1 C 0.360(3) 0.8044(10) 0.7694(8) 0.052(4) Uani 0.583(4) 1 d PDU A 1
C35_1 C 0.2883(14) 0.8491(7) 0.7979(6) 0.064(4) Uani 0.583(4) 1 d PDU A 1
C36_1 C 0.2166(19) 0.8257(9) 0.8390(9) 0.069(5) Uani 0.583(4) 1 d PDU A 1
C37_1 C 0.0925(14) 0.8502(8) 0.8417(6) 0.060(3) Uani 0.583(4) 1 d PDU A 1
C38_1 C 0.0025(16) 0.8001(9) 0.8389(11) 0.063(4) Uani 0.583(4) 1 d PDU A 1
C39_1 C -0.1211(14) 0.8023(7) 0.8030(7) 0.054(3) Uani 0.583(4) 1 d PDU A 1
C40_1 C -0.1764(15) 0.7451(8) 0.7757(7) 0.058(3) Uani 0.583(4) 1 d PDU A 1
C41_1 C -0.270(2) 0.7518(9) 0.7222(9) 0.072(5) Uani 0.583(4) 1 d PDU A 1
C42_1 C -0.2756(12) 0.7065(7) 0.6755(6) 0.051(3) Uani 0.583(4) 1 d PDU A 1
C43_1 C -0.3057(17) 0.7350(8) 0.6166(7) 0.054(4) Uani 0.583(4) 1 d PDU A 1
C44_1 C -0.2624(14) 0.7129(8) 0.5650(6) 0.055(3) Uani 0.583(4) 1 d PDU A 1
C45_1 C -0.2225(19) 0.7586(8) 0.5246(9) 0.064(5) Uani 0.583(4) 1 d PDU A 1
C46_1 C -0.1300(16) 0.7445(9) 0.4899(6) 0.074(4) Uani 0.583(4) 1 d PDU A 1
C47_1 C -0.0493(17) 0.7918(9) 0.4733(12) 0.064(4) Uani 0.583(4) 1 d PDU A 1
C48_1 C 0.0778(18) 0.7675(9) 0.4893(8) 0.073(4) Uani 0.583(4) 1 d PDU A 1
C49_1 C 0.1794(15) 0.8043(8) 0.5182(7) 0.058(4) Uani 0.583(4) 1 d PDU A 1
C50_1 C 0.2771(15) 0.7705(8) 0.5619(7) 0.060(3) Uani 0.583(4) 1 d PDU A 1
C51_1 C 0.3485(18) 0.8045(7) 0.6104(7) 0.051(4) Uani 0.583(4) 1 d PDU A 1
C52_1 C 0.3938(14) 0.7771(7) 0.6678(6) 0.042(3) Uani 0.583(4) 1 d PDU A 1
C53_1 C 0.3701(14) 0.7131(7) 0.6777(6) 0.040(3) Uani 0.583(4) 1 d PDU A 1
C54_1 C 0.3476(14) 0.6947(7) 0.7341(7) 0.047(3) Uani 0.583(4) 1 d PDU A 1
C55_1 C 0.3461(14) 0.7415(8) 0.7821(6) 0.053(3) Uani 0.583(4) 1 d PDU A 1
C56_1 C 0.2619(19) 0.7183(9) 0.8189(8) 0.070(5) Uani 0.583(4) 1 d PDU A 1
C57_1 C 0.2026(16) 0.7624(8) 0.8461(6) 0.068(4) Uani 0.583(4) 1 d PDU A 1
C58_1 C 0.0662(18) 0.7447(8) 0.8466(9) 0.070(4) Uani 0.583(4) 1 d PDU A 1
C59_1 C 0.0166(17) 0.6896(8) 0.8222(6) 0.065(4) Uani 0.583(4) 1 d PDU A 1
C60_1 C -0.1080(18) 0.6910(8) 0.7852(8) 0.064(4) Uani 0.583(4) 1 d PDU A 1
C61_1 C -0.1115(16) 0.6416(7) 0.7383(7) 0.065(3) Uani 0.583(4) 1 d PDU A 1
C62_1 C -0.190(2) 0.6544(8) 0.6823(7) 0.062(4) Uani 0.583(4) 1 d PDU A 1
C63_1 C -0.1534(16) 0.6255(7) 0.6335(8) 0.065(4) Uani 0.583(4) 1 d PDU A 1
C64_1 C -0.1923(17) 0.6563(10) 0.5742(8) 0.067(4) Uani 0.583(4) 1 d PDU A 1
C65_1 C -0.0933(15) 0.6452(7) 0.5430(7) 0.064(4) Uani 0.583(4) 1 d PDU A 1
C66_1 C -0.0665(19) 0.6894(10) 0.5037(12) 0.073(5) Uani 0.583(4) 1 d PDU A 1
C67_1 C 0.0699(15) 0.7047(8) 0.5005(6) 0.061(3) Uani 0.583(4) 1 d PDU A 1
C68_1 C 0.1627(15) 0.6732(7) 0.5387(6) 0.060(4) Uani 0.583(4) 1 d PDU A 1
C69_1 C 0.2725(18) 0.7072(9) 0.5656(8) 0.055(4) Uani 0.583(4) 1 d PDU A 1
C70_1 C 0.314(2) 0.6791(11) 0.6263(8) 0.049(4) Uani 0.583(4) 1 d PDU A 1
C71_1 C 0.2255(19) 0.6298(12) 0.6311(10) 0.058(5) Uani 0.583(4) 1 d PDU A 1
C72_1 C 0.189(2) 0.6169(12) 0.6875(8) 0.055(4) Uani 0.583(4) 1 d PDU A 1
C73_1 C 0.2623(16) 0.6440(8) 0.7410(8) 0.054(4) Uani 0.583(4) 1 d PDU A 1
C74_1 C 0.2150(16) 0.6572(8) 0.7936(7) 0.067(4) Uani 0.583(4) 1 d PDU A 1
C75_1 C 0.0949(16) 0.6457(8) 0.7964(7) 0.064(4) Uani 0.583(4) 1 d PDU A 1
C76_1 C 0.0171(16) 0.6182(7) 0.7447(7) 0.056(4) Uani 0.583(4) 1 d PDU A 1
C77_1 C 0.0654(18) 0.5998(8) 0.6933(7) 0.060(4) Uani 0.583(4) 1 d PDU A 1
C78_1 C -0.0284(16) 0.6000(7) 0.6381(8) 0.057(4) Uani 0.583(4) 1 d PDU A 1
C79_1 C 0.0090(16) 0.6119(8) 0.5818(8) 0.066(5) Uani 0.583(4) 1 d PDU A 1
C80_1 C 0.1294(15) 0.6253(7) 0.5785(8) 0.054(4) Uani 0.583(4) 1 d PDU A 1
S1 S 0.63128(17) 0.86779(8) 0.86151(7) 0.0338(4) Uani 1 1 d . . .
S2 S 0.62205(17) 0.72249(8) 0.86628(8) 0.0335(4) Uani 1 1 d . . .
S3 S 0.47118(18) 0.88028(8) 0.95103(7) 0.0338(4) Uani 1 1 d . . .
S4 S 0.45984(17) 0.72479(8) 0.95652(7) 0.0335(4) Uani 1 1 d . . .
S5 S 0.4071(2) 0.59049(9) 0.95103(8) 0.0421(4) Uani 1 1 d . . .
S6 S 0.5950(2) 0.59017(9) 0.83970(9) 0.0413(4) Uani 1 1 d . . .
S7 S 0.5728(2) 0.99016(9) 0.80524(9) 0.0450(5) Uani 1 1 d . . .
S8 S 0.3887(2) 1.00876(9) 0.91590(9) 0.0453(5) Uani 1 1 d . . .
C1 C 0.5446(7) 0.8296(3) 0.9083(3) 0.0316(13) Uani 1 1 d U . .
C2 C 0.5404(6) 0.7683(3) 0.9100(3) 0.0272(12) Uani 1 1 d U . .
C3 C 0.4797(7) 0.6528(3) 0.9233(3) 0.0321(14) Uani 1 1 d U . .
C4 C 0.5448(7) 0.9368(3) 0.8597(3) 0.0328(14) Uani 1 1 d U . .
C5 C 0.4965(9) 0.5280(3) 0.9256(3) 0.0465(19) Uani 1 1 d U . .
H5A H 0.5856 0.5305 0.9472 0.056 Uiso 1 1 calc R . .
H5B H 0.4622 0.4876 0.9355 0.056 Uiso 1 1 calc R . .
C6 C 0.5525(7) 0.6518(3) 0.8813(3) 0.0316(14) Uani 1 1 d U . .
C7 C 0.4742(7) 0.9434(3) 0.9016(3) 0.0338(14) Uani 1 1 d U . .
C8 C 0.4791(8) 1.0667(4) 0.8856(4) 0.0461(18) Uani 1 1 d U . .
H8A H 0.4441 1.1083 0.8910 0.055 Uiso 1 1 calc R . .
H8B H 0.5674 1.0658 0.9083 0.055 Uiso 1 1 calc R . .
C9 C 0.4769(9) 1.0559(4) 0.8186(4) 0.053(2) Uani 1 1 d U . .
H9A H 0.5078 1.0937 0.8013 0.064 Uiso 1 1 calc R . .
H9B H 0.3887 1.0488 0.7972 0.064 Uiso 1 1 calc R . .
C10 C 0.4902(8) 0.5319(3) 0.8588(3) 0.0423(17) Uani 1 1 d U . .
H10A H 0.4027 0.5417 0.8382 0.051 Uiso 1 1 calc R . .
H10B H 0.5126 0.4911 0.8438 0.051 Uiso 1 1 calc R . .
C1S C 0.006(3) 1.0338(15) 1.0468(15) 0.037(5) Uani 0.50 1 d PU B -1
H1SA H 0.0428 1.0573 1.0815 0.044 Uiso 0.50 1 calc PR B -1
C2S C -0.1224(18) 1.0282(8) 1.0305(7) 0.045(3) Uani 0.50 1 d PU B -1
H2SA H -0.1735 1.0459 1.0557 0.054 Uiso 0.50 1 calc PR B -1
C3S C -0.180(2) 0.9973(13) 0.9780(11) 0.043(5) Uani 0.50 1 d PU B -1
H3SA H -0.2693 0.9951 0.9666 0.052 Uiso 0.50 1 calc PR B -1
C4S C -0.1068(18) 0.9707(8) 0.9439(7) 0.046(4) Uani 0.50 1 d PU B -1
H4SA H -0.1446 0.9483 0.9086 0.056 Uiso 0.50 1 calc PR B -1
C5S C 0.024(3) 0.9755(14) 0.9597(15) 0.034(5) Uani 0.50 1 d PU B -1
H5SA H 0.0750 0.9584 0.9340 0.041 Uiso 0.50 1 calc PR B -1
C6S C 0.0806(16) 1.0053(7) 1.0129(6) 0.039(3) Uani 0.50 1 d PU B -1
C7S C 0.221(2) 1.0093(15) 1.0334(12) 0.048(6) Uani 0.50 1 d PU B -1
H7SA H 0.2436 1.0067 1.0776 0.073 Uiso 0.50 1 calc PR B -1
H7SB H 0.2514 1.0489 1.0201 0.073 Uiso 0.50 1 calc PR B -1
H7SC H 0.2611 0.9750 1.0158 0.073 Uiso 0.50 1 calc PR B -1
C1_2 C 0.131(2) 0.6296(10) 0.7808(10) 0.063(5) Uani 0.417(4) 1 d PDU A 2
C2_2 C 0.006(2) 0.6244(12) 0.7689(10) 0.065(5) Uani 0.417(4) 1 d PDU A 2
C3_2 C -0.085(3) 0.6666(11) 0.7884(11) 0.068(5) Uani 0.417(4) 1 d PDU A 2
C4_2 C -0.035(2) 0.7118(11) 0.8256(12) 0.078(5) Uani 0.417(4) 1 d PDU A 2
C5_2 C 0.103(2) 0.7220(10) 0.8440(11) 0.065(5) Uani 0.417(4) 1 d PDU A 2
C6_2 C 0.1747(19) 0.6831(9) 0.8200(7) 0.050(4) Uani 0.417(4) 1 d PDU A 2
C7_2 C 0.286(2) 0.7097(10) 0.7984(11) 0.063(5) Uani 0.417(4) 1 d PDU A 2
C8_2 C 0.310(2) 0.6767(11) 0.7501(10) 0.054(5) Uani 0.417(4) 1 d PDU A 2
C9_2 C 0.215(2) 0.6261(12) 0.7379(12) 0.061(5) Uani 0.417(4) 1 d PDU A 2
C10_2 C 0.164(3) 0.609(2) 0.6814(13) 0.066(6) Uani 0.417(4) 1 d PDU A 2
C11_2 C 0.024(3) 0.6011(11) 0.6641(12) 0.062(5) Uani 0.417(4) 1 d PDU A 2
C12_2 C -0.046(2) 0.6082(9) 0.7061(10) 0.066(4) Uani 0.417(4) 1 d PDU A 2
C13_2 C -0.173(3) 0.6382(13) 0.6907(11) 0.071(6) Uani 0.417(4) 1 d PDU A 2
C14_2 C -0.191(2) 0.6778(10) 0.7366(10) 0.068(4) Uani 0.417(4) 1 d PDU A 2
C15_2 C -0.242(4) 0.7399(12) 0.7280(12) 0.076(6) Uani 0.417(4) 1 d PDU A 2
C16_2 C -0.196(2) 0.7871(11) 0.7734(9) 0.064(5) Uani 0.417(4) 1 d PDU A 2
C17_2 C -0.097(2) 0.7719(11) 0.8200(9) 0.061(4) Uani 0.417(4) 1 d PDU A 2
C18_2 C -0.002(2) 0.8203(11) 0.8387(19) 0.061(5) Uani 0.417(4) 1 d PDU A 2
C19_2 C 0.120(2) 0.7890(10) 0.8478(8) 0.059(4) Uani 0.417(4) 1 d PDU A 2
C20_2 C 0.223(2) 0.8135(11) 0.8268(12) 0.063(6) Uani 0.417(4) 1 d PDU A 2
C21_2 C 0.3085(18) 0.7763(10) 0.7987(8) 0.059(4) Uani 0.417(4) 1 d PDU A 2
C22_2 C 0.365(4) 0.8048(11) 0.7552(13) 0.055(5) Uani 0.417(4) 1 d PDU A 2
C23_2 C 0.3848(17) 0.7650(8) 0.7066(9) 0.048(4) Uani 0.417(4) 1 d PDU A 2
C24_2 C 0.347(2) 0.7029(9) 0.6967(10) 0.044(5) Uani 0.417(4) 1 d PDU A 2
C25_2 C 0.293(3) 0.6809(14) 0.6355(10) 0.045(5) Uani 0.417(4) 1 d PDU A 2
C26_2 C 0.198(3) 0.6354(16) 0.6276(16) 0.059(6) Uani 0.417(4) 1 d PDU A 2
C27_2 C 0.085(2) 0.6383(12) 0.5789(12) 0.067(5) Uani 0.417(4) 1 d PDU A 2
C28_2 C -0.026(2) 0.6167(12) 0.6011(13) 0.066(5) Uani 0.417(4) 1 d PDU A 2
C29_2 C -0.138(2) 0.6470(11) 0.5783(10) 0.064(5) Uani 0.417(4) 1 d PDU A 2
C30_2 C -0.207(2) 0.6571(9) 0.6271(10) 0.059(4) Uani 0.417(4) 1 d PDU A 2
C31_2 C -0.281(3) 0.7114(11) 0.6204(11) 0.059(5) Uani 0.417(4) 1 d PDU A 2
C32_2 C -0.304(2) 0.7513(11) 0.6685(10) 0.068(4) Uani 0.417(4) 1 d PDU A 2
C33_2 C -0.318(3) 0.8172(11) 0.6547(12) 0.071(6) Uani 0.417(4) 1 d PDU A 2
C34_2 C -0.279(3) 0.8710(13) 0.6897(12) 0.068(5) Uani 0.417(4) 1 d PDU A 2
C35_2 C -0.218(2) 0.8524(11) 0.7512(12) 0.066(5) Uani 0.417(4) 1 d PDU A 2
C36_2 C -0.132(2) 0.8971(12) 0.7820(12) 0.062(5) Uani 0.417(4) 1 d PDU A 2
C37_2 C -0.013(2) 0.8786(10) 0.8202(10) 0.060(4) Uani 0.417(4) 1 d PDU A 2
C38_2 C 0.096(2) 0.9130(13) 0.8110(15) 0.064(6) Uani 0.417(4) 1 d PDU A 2
C39_2 C 0.208(2) 0.8804(9) 0.8076(9) 0.062(4) Uani 0.417(4) 1 d PDU A 2
C40_2 C 0.274(3) 0.9044(15) 0.7614(15) 0.062(5) Uani 0.417(4) 1 d PDU A 2
C41_2 C 0.3553(18) 0.8679(9) 0.7344(9) 0.055(4) Uani 0.417(4) 1 d PDU A 2
C42_2 C 0.368(3) 0.8664(10) 0.6727(9) 0.052(5) Uani 0.417(4) 1 d PDU A 2
C43_2 C 0.383(2) 0.8037(9) 0.6548(9) 0.046(4) Uani 0.417(4) 1 d PDU A 2
C44_2 C 0.342(3) 0.7841(10) 0.5944(10) 0.050(5) Uani 0.417(4) 1 d PDU A 2
C45_2 C 0.285(2) 0.7228(10) 0.5820(9) 0.047(5) Uani 0.417(4) 1 d PDU A 2
C46_2 C 0.1837(19) 0.7200(11) 0.5308(9) 0.061(4) Uani 0.417(4) 1 d PDU A 2
C47_2 C 0.081(2) 0.6774(10) 0.5339(10) 0.062(4) Uani 0.417(4) 1 d PDU A 2
C48_2 C -0.036(2) 0.7015(13) 0.4989(13) 0.061(5) Uani 0.417(4) 1 d PDU A 2
C49_2 C -0.1396(18) 0.6905(9) 0.5268(8) 0.052(4) Uani 0.417(4) 1 d PDU A 2
C50_2 C -0.234(3) 0.7396(14) 0.5251(14) 0.061(5) Uani 0.417(4) 1 d PDU A 2
C51_2 C -0.3006(18) 0.7546(9) 0.5705(9) 0.057(4) Uani 0.417(4) 1 d PDU A 2
C52_2 C -0.322(2) 0.8165(10) 0.5905(12) 0.057(5) Uani 0.417(4) 1 d PDU A 2
C53_2 C -0.2748(18) 0.8674(10) 0.5595(10) 0.058(4) Uani 0.417(4) 1 d PDU A 2
C54_2 C -0.240(3) 0.9216(12) 0.5939(14) 0.077(6) Uani 0.417(4) 1 d PDU A 2
C55_2 C -0.256(4) 0.920(2) 0.6576(14) 0.068(6) Uani 0.417(4) 1 d PDU A 2
C56_2 C -0.162(3) 0.9556(17) 0.6953(13) 0.072(6) Uani 0.417(4) 1 d PDU A 2
C57_2 C -0.094(2) 0.9483(14) 0.7529(13) 0.062(5) Uani 0.417(4) 1 d PDU A 2
C58_2 C 0.048(2) 0.9592(10) 0.7702(10) 0.063(5) Uani 0.417(4) 1 d PDU A 2
C59_2 C 0.107(2) 0.9808(14) 0.7257(12) 0.061(5) Uani 0.417(4) 1 d PDU A 2
C60_2 C 0.227(2) 0.9569(10) 0.7212(11) 0.064(5) Uani 0.417(4) 1 d PDU A 2
C61_2 C 0.231(3) 0.9558(14) 0.6559(11) 0.062(6) Uani 0.417(4) 1 d PDU A 2
C62_2 C 0.302(2) 0.9114(9) 0.6315(9) 0.065(4) Uani 0.417(4) 1 d PDU A 2
C63_2 C 0.255(3) 0.8988(14) 0.5710(12) 0.074(6) Uani 0.417(4) 1 d PDU A 2
C64_2 C 0.2867(19) 0.8354(10) 0.5558(9) 0.060(4) Uani 0.417(4) 1 d PDU A 2
C65_2 C 0.189(2) 0.8271(12) 0.5047(10) 0.070(5) Uani 0.417(4) 1 d PDU A 2
C66_2 C 0.141(2) 0.7694(11) 0.4937(11) 0.069(5) Uani 0.417(4) 1 d PDU A 2
C67_2 C 0.001(3) 0.7533(12) 0.4722(9) 0.078(5) Uani 0.417(4) 1 d PDU A 2
C68_2 C -0.075(3) 0.8022(13) 0.474(2) 0.072(6) Uani 0.417(4) 1 d PDU A 2
C69_2 C -0.192(2) 0.7960(12) 0.4915(10) 0.065(4) Uani 0.417(4) 1 d PDU A 2
C70_2 C -0.212(3) 0.8600(13) 0.5114(16) 0.074(6) Uani 0.417(4) 1 d PDU A 2
C71_2 C -0.109(2) 0.9017(10) 0.5055(9) 0.065(4) Uani 0.417(4) 1 d PDU A 2
C72_2 C -0.074(3) 0.9499(11) 0.5496(10) 0.068(5) Uani 0.417(4) 1 d PDU A 2
C73_2 C -0.140(3) 0.9675(12) 0.5953(11) 0.072(5) Uani 0.417(4) 1 d PDU A 2
C74_2 C -0.088(2) 0.9848(15) 0.6558(12) 0.063(6) Uani 0.417(4) 1 d PDU A 2
C75_2 C 0.036(2) 0.9983(11) 0.6657(11) 0.054(5) Uani 0.417(4) 1 d PDU A 2
C76_2 C 0.114(2) 0.9836(9) 0.6243(10) 0.061(4) Uani 0.417(4) 1 d PDU A 2
C77_2 C 0.057(3) 0.9596(15) 0.5662(11) 0.074(6) Uani 0.417(4) 1 d PDU A 2
C78_2 C 0.137(2) 0.9231(10) 0.5375(10) 0.068(5) Uani 0.417(4) 1 d PDU A 2
C79_2 C 0.093(2) 0.8763(11) 0.4955(10) 0.078(5) Uani 0.417(4) 1 d PDU A 2
C80_2 C -0.030(2) 0.8664(12) 0.4764(11) 0.071(5) Uani 0.417(4) 1 d PDU A 2

loop_
_atom_site_aniso_label
_atom_site_aniso_U_11
_atom_site_aniso_U_22
_atom_site_aniso_U_33
_atom_site_aniso_U_23
_atom_site_aniso_U_13
_atom_site_aniso_U_12
Sm1 0.0931(12) 0.0470(10) 0.0231(6) 0.0066(5) 0.0079(6) -0.0064(8)
Sm2 0.0473(8) 0.0325(7) 0.0304(6) 0.0115(5) 0.0044(5) 0.0059(5)
Sm3 0.0488(11) 0.0425(11) 0.0436(10) -0.0171(8) 0.0057(7) 0.0016(8)
Sm4 0.198(9) 0.136(10) 0.083(4) -0.038(5) 0.053(5) -0.024(6)
C1_1 0.062(9) 0.038(7) 0.098(11) 0.005(9) 0.028(8) 0.019(7)
C2_1 0.067(8) 0.033(6) 0.084(9) 0.011(7) 0.025(7) 0.011(6)
C9_1 0.078(11) 0.051(9) 0.102(10) 0.028(8) -0.003(9) 0.040(8)
C3_1 0.064(8) 0.016(5) 0.080(9) -0.008(6) 0.019(8) -0.005(6)
C4_1 0.072(9) 0.032(7) 0.084(10) -0.024(7) 0.021(8) 0.005(8)
C5_1 0.072(9) 0.017(6) 0.091(10) -0.019(6) 0.032(8) -0.008(6)
C6_1 0.081(8) 0.014(6) 0.086(8) 0.008(6) 0.032(7) 0.024(6)
C7_1 0.039(7) 0.063(8) 0.075(9) 0.012(8) 0.024(8) 0.022(7)
C8_1 0.050(8) 0.077(10) 0.082(10) 0.010(8) -0.002(8) 0.044(7)
C10_1 0.081(9) 0.066(8) 0.062(8) 0.036(7) 0.014(8) 0.028(8)
C11_1 0.089(10) 0.069(9) 0.083(9) 0.055(8) 0.001(9) 0.003(9)
C12_1 0.096(9) 0.029(8) 0.087(10) 0.032(7) 0.016(9) 0.003(7)
C13_1 0.078(8) 0.035(6) 0.087(8) 0.021(7) 0.026(7) -0.007(6)
C14_1 0.065(8) 0.015(6) 0.081(9) -0.016(6) 0.019(7) -0.012(6)
C15_1 0.056(7) 0.040(6) 0.080(8) -0.021(6) 0.007(7) -0.007(6)
C16_1 0.065(10) 0.059(8) 0.064(9) -0.028(8) -0.008(8) -0.015(8)
C17_1 0.073(8) 0.046(7) 0.060(7) -0.036(6) 0.005(7) -0.013(7)
C18_1 0.083(10) 0.061(9) 0.054(8) -0.036(7) 0.009(9) -0.008(9)
C19_1 0.069(9) 0.037(7) 0.084(9) -0.018(7) 0.038(8) 0.004(7)
C20_1 0.053(9) 0.073(9) 0.071(9) -0.007(8) 0.043(7) 0.000(8)
C21_1 0.047(9) 0.072(8) 0.071(10) 0.016(8) 0.031(8) 0.030(7)
C22_1 0.027(6) 0.079(8) 0.081(8) 0.012(8) 0.031(6) 0.002(6)
C23_1 0.019(5) 0.082(9) 0.079(9) 0.006(8) 0.016(7) -0.012(6)
C24_1 0.041(9) 0.076(10) 0.072(9) 0.029(9) -0.008(7) 0.021(8)
C25_1 0.048(7) 0.093(9) 0.039(6) 0.024(7) -0.010(6) 0.012(7)
C26_1 0.068(10) 0.097(9) 0.049(7) 0.028(8) -0.020(8) 0.029(8)
C27_1 0.082(10) 0.103(11) 0.047(8) 0.031(8) -0.001(8) 0.014(9)
C28_1 0.073(9) 0.079(8) 0.054(7) 0.051(7) 0.026(7) 0.018(7)
C29_1 0.076(8) 0.099(9) 0.048(7) 0.026(7) 0.030(6) -0.007(8)
C30_1 0.071(8) 0.071(8) 0.079(9) 0.028(7) 0.035(7) -0.026(7)
C31_1 0.055(7) 0.058(7) 0.064(7) -0.002(6) 0.026(6) -0.018(6)
C32_1 0.036(7) 0.045(7) 0.071(9) -0.020(7) 0.010(7) -0.008(6)
C33_1 0.018(5) 0.058(7) 0.057(6) -0.015(6) -0.001(5) -0.008(5)
C34_1 0.031(7) 0.072(8) 0.043(8) 0.003(7) -0.017(7) -0.007(6)
C35_1 0.050(7) 0.085(8) 0.043(6) -0.028(6) -0.021(6) -0.012(7)
C36_1 0.072(8) 0.106(10) 0.023(7) -0.031(7) -0.008(7) 0.007(8)
C37_1 0.064(7) 0.086(8) 0.030(5) -0.021(6) 0.006(6) 0.000(7)
C38_1 0.080(9) 0.086(10) 0.032(6) -0.007(9) 0.036(6) -0.001(8)
C39_1 0.056(8) 0.074(9) 0.043(7) 0.010(6) 0.033(6) 0.013(7)
C40_1 0.057(7) 0.076(8) 0.052(7) 0.003(7) 0.034(6) -0.008(7)
C41_1 0.039(9) 0.105(10) 0.081(9) 0.005(9) 0.035(7) -0.014(8)
C42_1 0.026(5) 0.054(7) 0.079(7) -0.002(6) 0.026(5) -0.024(5)
C43_1 0.027(7) 0.069(9) 0.064(8) -0.010(8) 0.004(6) -0.012(7)
C44_1 0.035(6) 0.073(8) 0.051(7) -0.015(7) -0.010(6) -0.009(6)
C45_1 0.045(7) 0.102(11) 0.031(6) -0.018(8) -0.023(6) -0.017(8)
C46_1 0.066(8) 0.113(9) 0.032(6) -0.027(7) -0.015(6) -0.005(7)
C47_1 0.078(9) 0.097(9) 0.014(5) 0.002(7) 0.003(7) 0.029(8)
C48_1 0.077(10) 0.115(10) 0.034(7) -0.016(7) 0.027(8) 0.003(9)
C49_1 0.070(8) 0.066(9) 0.048(7) 0.028(7) 0.033(7) 0.000(7)
C50_1 0.050(7) 0.072(8) 0.067(8) 0.000(7) 0.035(6) 0.006(7)
C51_1 0.038(6) 0.064(9) 0.059(8) 0.009(7) 0.031(7) 0.000(7)
C52_1 0.024(6) 0.047(7) 0.055(8) 0.011(6) 0.006(6) -0.001(6)
C53_1 0.020(6) 0.050(7) 0.051(8) 0.003(6) 0.008(6) 0.009(5)
C54_1 0.036(7) 0.048(8) 0.054(8) 0.009(7) 0.003(6) 0.008(6)
C55_1 0.037(6) 0.071(8) 0.042(6) -0.004(6) -0.014(5) 0.010(6)
C56_1 0.065(9) 0.089(9) 0.044(8) 0.022(7) -0.019(7) 0.017(8)
C57_1 0.071(8) 0.097(10) 0.023(5) 0.003(6) -0.016(6) 0.013(8)
C58_1 0.085(10) 0.101(11) 0.026(6) 0.017(8) 0.018(7) 0.006(9)
C59_1 0.098(10) 0.077(9) 0.027(6) 0.033(6) 0.025(7) 0.014(8)
C60_1 0.075(9) 0.065(9) 0.060(7) 0.024(8) 0.028(7) -0.024(8)
C61_1 0.088(8) 0.048(7) 0.066(7) 0.013(6) 0.036(7) -0.018(7)
C62_1 0.066(8) 0.038(8) 0.086(9) 0.003(7) 0.024(7) -0.035(7)
C63_1 0.073(9) 0.029(6) 0.098(9) -0.020(7) 0.026(8) -0.017(6)
C64_1 0.062(9) 0.053(8) 0.076(8) -0.032(7) -0.007(8) -0.004(8)
C65_1 0.072(9) 0.051(7) 0.066(8) -0.028(7) 0.007(7) -0.016(7)
C66_1 0.076(10) 0.091(10) 0.047(8) -0.030(8) -0.002(8) -0.010(9)
C67_1 0.073(8) 0.083(8) 0.033(6) -0.037(6) 0.025(6) -0.005(7)
C68_1 0.073(8) 0.067(8) 0.045(6) -0.035(6) 0.021(7) 0.009(8)
C69_1 0.057(8) 0.057(8) 0.059(9) -0.015(7) 0.026(7) 0.011(7)
C70_1 0.050(9) 0.047(7) 0.057(7) -0.009(6) 0.025(7) 0.009(7)
C71_1 0.063(9) 0.039(8) 0.072(8) -0.014(7) 0.013(7) 0.028(7)
C72_1 0.065(9) 0.021(8) 0.080(9) 0.015(7) 0.015(8) 0.018(7)
C73_1 0.045(9) 0.048(10) 0.067(8) 0.013(8) 0.009(7) 0.024(7)
C74_1 0.068(8) 0.069(8) 0.058(7) 0.030(7) 0.000(7) 0.023(7)
C75_1 0.084(10) 0.065(9) 0.046(8) 0.034(7) 0.018(7) 0.017(8)
C76_1 0.101(9) 0.025(6) 0.049(8) 0.014(7) 0.035(7) -0.013(6)
C77_1 0.082(10) 0.021(6) 0.081(9) 0.017(7) 0.025(8) -0.001(7)
C78_1 0.081(9) 0.017(6) 0.075(9) -0.018(7) 0.017(8) -0.013(7)
C79_1 0.074(10) 0.035(7) 0.086(10) -0.033(7) 0.008(8) -0.002(7)
C80_1 0.057(8) 0.038(7) 0.069(7) -0.036(6) 0.020(7) 0.008(6)
S1 0.0366(9) 0.0338(8) 0.0336(8) -0.0047(6) 0.0133(7) -0.0072(7)
S2 0.0370(9) 0.0328(8) 0.0341(8) -0.0009(6) 0.0152(7) -0.0038(7)
S3 0.0431(9) 0.0346(8) 0.0255(7) -0.0043(6) 0.0115(7) -0.0047(7)
S4 0.0371(9) 0.0364(8) 0.0290(7) 0.0014(6) 0.0111(7) -0.0045(7)
S5 0.0513(11) 0.0401(10) 0.0367(9) 0.0066(7) 0.0128(8) -0.0103(8)
S6 0.0543(11) 0.0325(9) 0.0396(9) -0.0039(7) 0.0151(8) 0.0001(8)
S7 0.0618(13) 0.0378(10) 0.0381(9) 0.0023(8) 0.0161(9) -0.0084(9)
S8 0.0555(12) 0.0359(9) 0.0472(10) -0.0035(8) 0.0168(9) 0.0037(8)
C1 0.036(3) 0.038(3) 0.023(3) -0.008(3) 0.012(2) -0.007(3)
C2 0.029(3) 0.028(3) 0.025(3) 0.000(2) 0.008(2) 0.003(2)
C3 0.038(4) 0.032(3) 0.023(3) 0.000(2) -0.001(3) 0.000(3)
C4 0.037(4) 0.030(3) 0.030(3) -0.004(3) 0.006(3) -0.008(3)
C5 0.065(5) 0.029(3) 0.042(4) 0.007(3) 0.005(4) -0.013(3)
C6 0.036(4) 0.033(3) 0.023(3) 0.006(2) 0.000(3) -0.002(3)
C7 0.038(4) 0.033(3) 0.031(3) -0.003(3) 0.008(3) -0.005(3)
C8 0.052(5) 0.032(4) 0.055(4) 0.001(3) 0.012(4) 0.006(3)
C9 0.056(5) 0.047(5) 0.049(4) 0.010(4) -0.005(4) -0.002(4)
C10 0.053(5) 0.032(4) 0.039(4) -0.002(3) 0.002(3) -0.004(3)
C1S 0.042(12) 0.044(10) 0.020(8) -0.008(7) -0.003(8) -0.010(8)
C2S 0.055(9) 0.049(8) 0.029(6) 0.003(6) 0.006(6) -0.001(7)
C3S 0.047(12) 0.043(8) 0.034(9) 0.002(7) -0.009(8) -0.015(9)
C4S 0.053(9) 0.042(7) 0.036(7) -0.006(6) -0.010(6) -0.012(7)
C5S 0.038(11) 0.036(9) 0.026(9) -0.009(7) 0.002(8) -0.004(8)
C6S 0.044(8) 0.031(6) 0.033(6) -0.002(5) -0.011(6) -0.003(6)
C7S 0.042(13) 0.062(13) 0.036(11) -0.001(9) -0.004(9) 0.006(11)
C1_2 0.092(11) 0.049(9) 0.051(9) 0.028(8) 0.023(9) 0.023(9)
C2_2 0.103(11) 0.040(9) 0.057(10) 0.024(9) 0.025(10) -0.011(9)
C3_2 0.096(11) 0.051(10) 0.061(9) 0.028(9) 0.030(9) -0.015(9)
C4_2 0.104(12) 0.090(11) 0.047(9) 0.016(9) 0.033(9) 0.000(10)
C5_2 0.083(11) 0.085(11) 0.024(7) 0.032(8) 0.003(8) 0.007(10)
C6_2 0.067(9) 0.057(9) 0.026(7) 0.027(7) 0.012(7) 0.026(8)
C7_2 0.055(10) 0.074(10) 0.048(10) 0.024(9) -0.016(9) 0.007(9)
C8_2 0.045(10) 0.056(10) 0.060(9) 0.016(9) 0.008(8) 0.022(8)
C9_2 0.073(11) 0.046(10) 0.065(9) 0.015(9) 0.013(10) 0.023(9)
C10_2 0.070(11) 0.033(10) 0.094(11) -0.004(9) 0.014(10) 0.016(9)
C11_2 0.087(12) 0.012(7) 0.085(13) -0.007(10) 0.012(11) -0.013(9)
C12_2 0.099(10) 0.025(7) 0.081(10) 0.010(8) 0.037(9) -0.020(8)
C13_2 0.078(10) 0.042(11) 0.096(11) -0.007(9) 0.021(10) -0.041(9)
C14_2 0.077(9) 0.054(8) 0.081(9) 0.009(8) 0.036(8) -0.031(8)
C15_2 0.057(11) 0.099(11) 0.085(10) 0.000(10) 0.043(9) -0.016(10)
C16_2 0.062(9) 0.083(10) 0.065(9) -0.008(9) 0.053(8) -0.014(9)
C17_2 0.076(10) 0.077(10) 0.044(8) 0.000(8) 0.048(8) -0.005(9)
C18_2 0.076(10) 0.073(11) 0.039(8) -0.005(10) 0.021(8) 0.013(9)
C19_2 0.076(9) 0.086(9) 0.014(6) -0.016(7) 0.006(7) 0.010(8)
C20_2 0.060(9) 0.092(11) 0.024(9) -0.027(9) -0.019(8) 0.004(9)
C21_2 0.046(8) 0.080(9) 0.035(7) 0.000(8) -0.029(7) 0.002(8)
C22_2 0.037(9) 0.067(9) 0.051(10) -0.008(9) -0.017(9) -0.011(8)
C23_2 0.021(7) 0.063(9) 0.055(8) -0.001(8) -0.004(7) 0.009(7)
C24_2 0.030(8) 0.055(9) 0.050(10) 0.006(9) 0.014(8) 0.017(7)
C25_2 0.034(9) 0.044(8) 0.062(9) -0.006(8) 0.022(8) 0.011(7)
C26_2 0.073(11) 0.031(9) 0.072(9) -0.014(8) 0.011(9) 0.021(9)
C27_2 0.080(12) 0.038(9) 0.083(10) -0.032(9) 0.017(10) 0.003(9)
C28_2 0.080(11) 0.029(8) 0.087(11) -0.025(9) 0.013(10) -0.001(9)
C29_2 0.070(11) 0.041(9) 0.076(10) -0.026(8) 0.003(10) -0.017(9)
C30_2 0.061(9) 0.038(8) 0.082(10) -0.001(8) 0.021(9) -0.028(8)
C31_2 0.035(9) 0.066(11) 0.070(9) -0.011(9) 0.001(8) -0.014(9)
C32_2 0.033(7) 0.087(9) 0.087(9) 0.002(9) 0.016(8) -0.018(8)
C33_2 0.038(9) 0.083(11) 0.095(13) -0.012(11) 0.018(11) 0.014(9)
C34_2 0.040(9) 0.075(10) 0.094(12) 0.000(11) 0.026(10) 0.020(9)
C35_2 0.042(10) 0.093(11) 0.075(11) 0.008(10) 0.041(9) 0.012(9)
C36_2 0.063(11) 0.057(11) 0.079(10) -0.014(10) 0.042(10) 0.001(10)
C37_2 0.070(10) 0.063(10) 0.051(8) -0.012(8) 0.020(8) 0.003(9)
C38_2 0.070(11) 0.069(10) 0.049(9) -0.033(9) 0.005(10) -0.014(10)
C39_2 0.057(9) 0.073(9) 0.043(8) -0.034(7) -0.018(7) -0.008(8)
C40_2 0.056(10) 0.057(10) 0.063(10) -0.024(9) -0.012(9) -0.018(9)
C41_2 0.032(7) 0.059(8) 0.065(9) -0.008(8) -0.011(7) -0.007(7)
C42_2 0.035(9) 0.051(10) 0.070(10) -0.009(9) 0.009(9) -0.014(8)
C43_2 0.017(6) 0.066(9) 0.054(9) 0.005(8) 0.007(7) 0.004(8)
C44_2 0.038(8) 0.056(10) 0.062(10) 0.008(9) 0.027(8) 0.008(9)
C45_2 0.053(9) 0.051(9) 0.046(9) 0.000(8) 0.031(7) 0.031(8)
C46_2 0.067(9) 0.075(9) 0.047(7) -0.024(8) 0.027(7) 0.002(8)
C47_2 0.066(9) 0.074(9) 0.045(8) -0.038(8) 0.009(8) 0.005(9)
C48_2 0.061(10) 0.085(11) 0.039(8) -0.036(8) 0.019(8) 0.000(9)
C49_2 0.052(8) 0.062(9) 0.042(7) -0.034(7) 0.009(7) -0.002(7)
C50_2 0.049(9) 0.087(11) 0.037(9) -0.028(9) -0.013(8) -0.003(10)
C51_2 0.027(7) 0.069(9) 0.067(9) -0.020(8) -0.011(7) -0.011(7)
C52_2 0.021(7) 0.069(11) 0.076(10) 0.006(10) -0.003(8) 0.006(9)
C53_2 0.030(7) 0.079(10) 0.061(9) 0.007(8) 0.002(7) 0.040(8)
C54_2 0.062(12) 0.058(11) 0.104(12) 0.030(11) -0.001(11) 0.032(10)
C55_2 0.056(10) 0.062(10) 0.087(12) 0.000(10) 0.016(11) 0.025(9)
C56_2 0.079(10) 0.053(11) 0.092(10) -0.009(9) 0.035(9) 0.020(9)
C57_2 0.075(10) 0.045(11) 0.073(10) -0.011(9) 0.028(9) 0.009(9)
C58_2 0.087(10) 0.040(8) 0.061(9) -0.033(8) 0.012(9) -0.008(8)
C59_2 0.065(10) 0.039(9) 0.078(11) -0.030(9) 0.016(10) -0.012(9)
C60_2 0.070(9) 0.034(8) 0.085(9) -0.014(8) 0.008(9) -0.020(7)
C61_2 0.075(10) 0.025(9) 0.090(11) -0.005(10) 0.025(10) -0.012(8)
C62_2 0.060(9) 0.054(8) 0.085(9) 0.019(8) 0.022(8) -0.024(8)
C63_2 0.074(8) 0.080(8) 0.073(8) 0.017(7) 0.028(7) -0.015(7)
C64_2 0.056(8) 0.073(8) 0.060(8) 0.024(7) 0.035(7) -0.006(7)
C65_2 0.071(10) 0.099(12) 0.051(10) 0.044(9) 0.035(8) 0.014(10)
C66_2 0.070(11) 0.109(11) 0.037(8) -0.013(9) 0.031(9) 0.003(10)
C67_2 0.090(11) 0.119(11) 0.022(7) -0.017(8) 0.004(8) -0.003(10)
C68_2 0.074(11) 0.103(11) 0.032(9) 0.003(10) -0.009(10) 0.006(10)
C69_2 0.062(9) 0.089(9) 0.038(7) -0.007(8) -0.005(7) 0.016(8)
C70_2 0.066(12) 0.092(12) 0.052(10) 0.019(10) -0.012(10) 0.022(11)
C71_2 0.069(9) 0.075(9) 0.049(8) 0.048(7) 0.005(7) 0.018(8)
C72_2 0.084(11) 0.051(9) 0.071(10) 0.038(8) 0.019(9) 0.028(9)
C73_2 0.074(10) 0.046(9) 0.092(10) 0.022(9) 0.004(10) 0.030(9)
C74_2 0.067(11) 0.039(9) 0.081(11) 0.000(10) 0.014(10) 0.011(9)
C75_2 0.064(11) 0.027(8) 0.076(11) -0.007(9) 0.026(9) -0.008(9)
C76_2 0.081(9) 0.022(7) 0.083(9) 0.008(7) 0.021(8) -0.010(7)
C77_2 0.099(11) 0.053(11) 0.065(10) 0.035(9) 0.005(10) -0.008(10)
C78_2 0.079(10) 0.064(9) 0.063(9) 0.051(8) 0.017(8) 0.003(9)
C79_2 0.089(12) 0.100(11) 0.047(9) 0.055(9) 0.021(9) 0.019(11)
C80_2 0.087(11) 0.095(11) 0.033(8) 0.033(8) 0.020(8) 0.011(10)

loop_
_atom_type_symbol
_atom_type_description
_atom_type_scat_dispersion_real
_atom_type_scat_dispersion_imag
_atom_type_scat_source
C C -0.0020 0.0020 'International Tables Vol C Tables 4.2.6.8 and 6.1.1.4'
H H 0.0000 0.0000 'International Tables Vol C Tables 4.2.6.8 and 6.1.1.4'
S S 0.1206 0.1480 'International Tables Vol C Tables 4.2.6.8 and 6.1.1.4'
Sm Sm -0.2130 4.0092 'International Tables Vol C Tables 4.2.6.8 and 6.1.1.4'

loop_
_geom_angle_atom_site_label_1
_geom_angle_atom_site_label_2
_geom_angle_atom_site_label_3
_geom_angle
C29_1 Sm1 C28_1 35.0(4)
C29_1 Sm1 C27_1 65.1(6)
C28_1 Sm1 C27_1 36.6(4)
C29_1 Sm1 C49_1 36.7(4)
C28_1 Sm1 C49_1 61.9(5)
C27_1 Sm1 C49_1 72.7(6)
C29_1 Sm1 C68_2 75.5(7)
C28_1 Sm1 C68_2 57.2(7)
C27_1 Sm1 C68_2 25.3(8)
C49_1 Sm1 C68_2 66.3(7)
C29_1 Sm1 C47_1 73.1(6)
C28_1 Sm1 C47_1 59.7(6)
C27_1 Sm1 C47_1 31.4(5)
C49_1 Sm1 C47_1 59.7(5)
C68_2 Sm1 C47_1 8.1(7)
C29_1 Sm1 C79_2 21.2(6)
C28_1 Sm1 C79_2 19.1(6)
C27_1 Sm1 C79_2 43.9(7)
C49_1 Sm1 C79_2 42.7(6)
C68_2 Sm1 C79_2 56.3(8)
C47_1 Sm1 C79_2 55.6(7)
C29_1 Sm1 C80_2 51.3(7)
C28_1 Sm1 C80_2 24.2(7)
C27_1 Sm1 C80_2 13.9(6)
C49_1 Sm1 C80_2 63.1(6)
C68_2 Sm1 C80_2 33.4(5)
C47_1 Sm1 C80_2 37.0(8)
C79_2 Sm1 C80_2 30.2(5)
C29_1 Sm1 C48_1 61.3(6)
C28_1 Sm1 C48_1 69.2(6)
C27_1 Sm1 C48_1 58.3(6)
C49_1 Sm1 C48_1 32.2(4)
C68_2 Sm1 C48_1 40.8(7)
C47_1 Sm1 C48_1 32.8(4)
C79_2 Sm1 C48_1 54.5(7)
C80_2 Sm1 C48_1 55.9(7)
C29_1 Sm1 C71_2 69.9(6)
C28_1 Sm1 C71_2 34.9(6)
C27_1 Sm1 C71_2 28.4(7)
C49_1 Sm1 C71_2 92.5(6)
C68_2 Sm1 C71_2 52.5(8)
C47_1 Sm1 C71_2 59.5(7)
C79_2 Sm1 C71_2 52.4(7)
C80_2 Sm1 C71_2 30.9(4)
C48_1 Sm1 C71_2 85.8(6)
C6_2 Sm2 C75_1 28.3(6)
C6_2 Sm2 C7_2 35.0(4)
C75_1 Sm2 C7_2 58.6(6)
C6_2 Sm2 C74_1 22.5(5)
C75_1 Sm2 C74_1 30.6(5)
C7_2 Sm2 C74_1 31.0(6)
C6_2 Sm2 C56_1 27.8(6)
C75_1 Sm2 C56_1 55.1(6)
C7_2 Sm2 C56_1 13.4(6)
C74_1 Sm2 C56_1 33.6(4)
C6_2 Sm2 C1_2 33.3(4)
C75_1 Sm2 C1_2 14.8(5)
C7_2 Sm2 C1_2 54.8(7)
C74_1 Sm2 C1_2 23.8(6)
C56_1 Sm2 C1_2 55.4(6)
C6_2 Sm2 C59_1 39.4(6)
C75_1 Sm2 C59_1 32.9(4)
C7_2 Sm2 C59_1 73.6(6)
C74_1 Sm2 C59_1 56.7(5)
C56_1 Sm2 C59_1 63.3(6)
C1_2 Sm2 C59_1 47.7(5)
C6_2 Sm2 C5_2 29.8(4)
C75_1 Sm2 C5_2 44.3(6)
C7_2 Sm2 C5_2 55.6(7)
C74_1 Sm2 C5_2 52.3(5)
C56_1 Sm2 C5_2 42.9(7)
C1_2 Sm2 C5_2 56.4(6)
C59_1 Sm2 C5_2 26.0(6)
C6_2 Sm2 C76_1 59.1(6)
C75_1 Sm2 C76_1 31.1(4)
C7_2 Sm2 C76_1 84.0(6)
C74_1 Sm2 C76_1 53.0(5)
C56_1 Sm2 C76_1 84.2(6)
C1_2 Sm2 C76_1 29.3(6)
C59_1 Sm2 C76_1 51.4(5)
C5_2 Sm2 C76_1 72.2(6)
C6_2 Sm2 C8_2 53.9(6)
C75_1 Sm2 C8_2 64.6(6)
C7_2 Sm2 C8_2 29.9(5)
C74_1 Sm2 C8_2 35.4(6)
C56_1 Sm2 C8_2 42.9(6)
C1_2 Sm2 C8_2 53.2(7)
C59_1 Sm2 C8_2 91.8(6)
C5_2 Sm2 C8_2 81.4(6)
C76_1 Sm2 C8_2 76.8(7)
C6_2 Sm2 C73_1 52.8(5)
C75_1 Sm2 C73_1 53.7(5)
C7_2 Sm2 C73_1 41.8(6)
C74_1 Sm2 C73_1 30.5(4)
C56_1 Sm2 C73_1 52.6(5)
C1_2 Sm2 C73_1 40.0(6)
C59_1 Sm2 C73_1 85.1(5)
C5_2 Sm2 C73_1 82.6(6)
C76_1 Sm2 C73_1 59.6(6)
C8_2 Sm2 C73_1 18.2(5)
C27_2 Sm3 C47_2 35.3(6)
C27_2 Sm3 Sm1 134.9(7)
C47_2 Sm3 Sm1 99.6(6)
C27_2 Sm3 Sm2 120.9(7)
C47_2 Sm3 Sm2 152.8(6)
C27_2 Sm3 C28_2 36.8(6)
C47_2 Sm3 C28_2 63.7(8)
C27_2 Sm3 C26_2 36.2(7)
C47_2 Sm3 C26_2 61.4(10)
C28_2 Sm3 C26_2 58.6(8)
C27_2 Sm3 C80_1 9.2(9)
C47_2 Sm3 C80_1 37.0(8)
C28_2 Sm3 C80_1 44.0(7)
C26_2 Sm3 C80_1 28.3(10)
C27_2 Sm3 C79_1 22.9(8)
C47_2 Sm3 C79_1 49.9(7)
C28_2 Sm3 C79_1 14.5(6)
C26_2 Sm3 C79_1 50.9(8)
C80_1 Sm3 C79_1 31.0(5)
C27_2 Sm3 C68_1 36.6(8)
C47_2 Sm3 C68_1 18.8(6)
C28_2 Sm3 C68_1 72.0(7)
C26_2 Sm3 C68_1 49.4(9)
C80_1 Sm3 C68_1 33.1(4)
C79_1 Sm3 C68_1 57.5(5)
C27_2 Sm3 C29_2 60.8(8)
C47_2 Sm3 C29_2 71.5(7)
C28_2 Sm3 C29_2 31.7(5)
C26_2 Sm3 C29_2 89.7(8)
C80_1 Sm3 C29_2 69.8(6)
C79_1 Sm3 C29_2 39.7(6)
C68_1 Sm3 C29_2 87.3(6)
C27_2 Sm3 C65_1 46.9(8)
C47_2 Sm3 C65_1 49.5(6)
C28_2 Sm3 C65_1 34.1(7)
C26_2 Sm3 C65_1 81.7(8)
C80_1 Sm3 C65_1 56.0(5)
C79_1 Sm3 C65_1 32.6(4)
C68_1 Sm3 C65_1 66.3(5)
C29_2 Sm3 C65_1 22.3(6)
C48_1 Sm4 C49_1 34.2(5)
C48_1 Sm4 C47_2 54.6(7)
C49_1 Sm4 C47_2 74.7(7)
C48_1 Sm4 C46_2 41.0(7)
C49_1 Sm4 C46_2 43.8(7)
C47_2 Sm4 C46_2 34.3(5)
C48_1 Sm4 C48_2 47.1(8)
C49_1 Sm4 C48_2 80.0(6)
C47_2 Sm4 C48_2 34.0(5)
C46_2 Sm4 C48_2 57.2(7)
C48_1 Sm4 C67_1 33.2(4)
C49_1 Sm4 C67_1 59.2(6)
C47_2 Sm4 C67_1 22.0(6)
C46_2 Sm4 C67_1 30.9(6)
C48_2 Sm4 C67_1 26.4(6)
C48_1 Sm4 C67_2 20.5(6)
C49_1 Sm4 C67_2 54.2(7)
C47_2 Sm4 C67_2 52.4(8)
C46_2 Sm4 C67_2 53.6(8)
C48_2 Sm4 C67_2 31.5(5)
C67_1 Sm4 C67_2 31.4(8)
C48_1 Sm4 C66_2 15.0(6)
C49_1 Sm4 C66_2 22.4(6)
C47_2 Sm4 C66_2 55.4(8)
C46_2 Sm4 C66_2 31.8(4)
C48_2 Sm4 C66_2 57.8(7)
C67_1 Sm4 C66_2 37.4(7)
C67_2 Sm4 C66_2 35.1(6)
C48_1 Sm4 C47_1 34.2(5)
C49_1 Sm4 C47_1 59.6(5)
C47_2 Sm4 C47_1 74.3(8)
C46_2 Sm4 C47_1 73.9(6)
C48_2 Sm4 C47_1 47.3(7)
C67_1 Sm4 C47_1 53.9(6)
C67_2 Sm4 C47_1 22.5(7)
C66_2 Sm4 C47_1 48.1(7)
C48_1 Sm4 C46_1 55.7(7)
C49_1 Sm4 C46_1 88.3(6)
C47_2 Sm4 C46_1 64.9(7)
C46_2 Sm4 C46_1 83.4(7)
C48_2 Sm4 C46_1 30.9(7)
C67_1 Sm4 C46_1 53.4(5)
C67_2 Sm4 C46_1 35.4(7)
C66_2 Sm4 C46_1 70.5(7)
C47_1 Sm4 C46_1 32.4(4)
C2_1 C1_1 C6_1 121.7(19)
C2_1 C1_1 C9_1 117.4(18)
C6_1 C1_1 C9_1 106.9(17)
C1_1 C2_1 C3_1 121.4(16)
C1_1 C2_1 C12_1 121.8(18)
C3_1 C2_1 C12_1 106.7(15)
C10_1 C9_1 C1_1 122(2)
C10_1 C9_1 C8_1 118.0(18)
C1_1 C9_1 C8_1 108.4(16)
C4_1 C3_1 C2_1 119.8(17)
C4_1 C3_1 C14_1 120.8(16)
C2_1 C3_1 C14_1 108.9(14)
C3_1 C4_1 C17_1 122.2(17)
C3_1 C4_1 C5_1 117.7(17)
C17_1 C4_1 C5_1 107.2(15)
C6_1 C5_1 C19_1 120.0(15)
C6_1 C5_1 C4_1 122.3(18)
C19_1 C5_1 C4_1 109.3(14)
C5_1 C6_1 C1_1 117(2)
C5_1 C6_1 C7_1 118.3(15)
C1_1 C6_1 C7_1 106.8(17)
C8_1 C7_1 C21_1 124.3(19)
C8_1 C7_1 C6_1 110.8(17)
C21_1 C7_1 C6_1 117.6(16)
C7_1 C8_1 C24_1 122.6(17)
C7_1 C8_1 C9_1 106.8(16)
C24_1 C8_1 C9_1 119.6(17)
C9_1 C10_1 C26_1 121.6(18)
C9_1 C10_1 C11_1 118.7(19)
C26_1 C10_1 C11_1 108.8(15)
C12_1 C11_1 C28_1 118.7(18)
C12_1 C11_1 C10_1 118.0(19)
C28_1 C11_1 C10_1 107.7(15)
C12_1 C11_1 Sm1 94.2(13)
C28_1 C11_1 Sm1 53.0(8)
C10_1 C11_1 Sm1 82.4(10)
C11_1 C12_1 C2_1 121(2)
C11_1 C12_1 C13_1 123.7(17)
C2_1 C12_1 C13_1 106.5(15)
C14_1 C13_1 C30_1 122.3(14)
C14_1 C13_1 C12_1 110.7(15)
C30_1 C13_1 C12_1 117.2(15)
C13_1 C14_1 C15_1 123.1(14)
C13_1 C14_1 C3_1 107.2(14)
C15_1 C14_1 C3_1 116.7(16)
C32_1 C15_1 C14_1 113.7(14)
C32_1 C15_1 C16_1 121.2(15)
C14_1 C15_1 C16_1 120.9(15)
C17_1 C16_1 C15_1 119.1(18)
C17_1 C16_1 C35_1 116.4(17)
C15_1 C16_1 C35_1 116.0(15)
C16_1 C17_1 C4_1 120.0(17)
C16_1 C17_1 C18_1 123.1(17)
C4_1 C17_1 C18_1 107.6(15)
C37_1 C18_1 C17_1 119.6(16)
C37_1 C18_1 C19_1 121.7(16)
C17_1 C18_1 C19_1 109.3(17)
C20_1 C19_1 C5_1 125.9(16)
C20_1 C19_1 C18_1 117.5(15)
C5_1 C19_1 C18_1 105.5(15)
C19_1 C20_1 C21_1 112.6(15)
C19_1 C20_1 C39_1 122.6(16)
C21_1 C20_1 C39_1 120.4(16)
C22_1 C21_1 C7_1 113.7(17)
C22_1 C21_1 C20_1 115.3(15)
C7_1 C21_1 C20_1 124.1(16)
C21_1 C22_1 C41_1 124.9(16)
C21_1 C22_1 C23_1 120.2(14)
C41_1 C22_1 C23_1 107.2(14)
C24_1 C23_1 C43_1 118.9(16)
C24_1 C23_1 C22_1 124.8(15)
C43_1 C23_1 C22_1 108.9(13)
C23_1 C24_1 C8_1 112.2(16)
C23_1 C24_1 C25_1 120.5(16)
C8_1 C24_1 C25_1 121.4(17)
C26_1 C25_1 C24_1 115.1(17)
C26_1 C25_1 C45_1 118.3(16)
C24_1 C25_1 C45_1 120.0(14)
C26_1 C25_1 Sm1 65.4(12)
C24_1 C25_1 Sm1 101.6(10)
C45_1 C25_1 Sm1 78.1(10)
C25_1 C26_1 C10_1 124.3(19)
C25_1 C26_1 C27_1 119.2(19)
C10_1 C26_1 C27_1 106.2(16)
C25_1 C26_1 Sm1 86.7(13)
C10_1 C26_1 Sm1 90.0(13)
C27_1 C26_1 Sm1 59.6(12)
C47_1 C27_1 C26_1 122.7(19)
C47_1 C27_1 C28_1 120.0(18)
C26_1 C27_1 C28_1 109.3(17)
C47_1 C27_1 Sm1 81.8(14)
C26_1 C27_1 Sm1 88.0(14)
C28_1 C27_1 Sm1 71.5(9)
C47_1 C27_1 Sm4 62.1(13)
C26_1 C27_1 Sm4 96.1(14)
C28_1 C27_1 Sm4 86.0(10)
C29_1 C28_1 C11_1 121.5(17)
C29_1 C28_1 C27_1 120.7(16)
C11_1 C28_1 C27_1 106.7(15)
C29_1 C28_1 Sm1 69.8(8)
C11_1 C28_1 Sm1 97.4(10)
C27_1 C28_1 Sm1 71.9(9)
C28_1 C29_1 C30_1 120.4(16)
C28_1 C29_1 C49_1 117.1(15)
C30_1 C29_1 C49_1 118.6(15)
C28_1 C29_1 Sm1 75.2(9)
C30_1 C29_1 Sm1 96.9(11)
C49_1 C29_1 Sm1 78.1(9)
C28_1 C29_1 Sm4 88.1(10)
C30_1 C29_1 Sm4 103.2(11)
C49_1 C29_1 Sm4 58.7(8)
C31_1 C30_1 C13_1 113.6(15)
C31_1 C30_1 C29_1 122.2(16)
C13_1 C30_1 C29_1 118.4(16)
C31_1 C30_1 Sm1 99.6(11)
C13_1 C30_1 Sm1 96.1(11)
C29_1 C30_1 Sm1 52.6(9)
C30_1 C31_1 C32_1 122.7(14)
C30_1 C31_1 C51_1 118.1(15)
C32_1 C31_1 C51_1 109.2(12)
C15_1 C32_1 C33_1 121.6(15)
C15_1 C32_1 C31_1 121.6(15)
C33_1 C32_1 C31_1 106.3(12)
C34_1 C33_1 C32_1 122.2(14)
C34_1 C33_1 C52_1 120.9(15)
C32_1 C33_1 C52_1 109.1(12)
C55_1 C34_1 C33_1 119.7(16)
C55_1 C34_1 C35_1 117.0(17)
C33_1 C34_1 C35_1 117.0(15)
C36_1 C35_1 C34_1 117.7(16)
C36_1 C35_1 C16_1 117.0(16)
C34_1 C35_1 C16_1 121.9(15)
C57_1 C36_1 C35_1 120.9(16)
C57_1 C36_1 C37_1 103.3(15)
C35_1 C36_1 C37_1 122.0(17)
C18_1 C37_1 C38_1 119.7(16)
C18_1 C37_1 C36_1 119.2(16)
C38_1 C37_1 C36_1 110.2(15)
C58_1 C38_1 C39_1 119.5(17)
C58_1 C38_1 C37_1 109.2(15)
C39_1 C38_1 C37_1 123.2(17)
C38_1 C39_1 C40_1 118.3(15)
C38_1 C39_1 C20_1 114.1(15)
C40_1 C39_1 C20_1 121.5(15)
C60_1 C40_1 C41_1 119.3(16)
C60_1 C40_1 C39_1 119.4(15)
C41_1 C40_1 C39_1 115.9(16)
C40_1 C41_1 C22_1 121.7(17)
C40_1 C41_1 C42_1 118.3(16)
C22_1 C41_1 C42_1 107.7(15)
C41_1 C42_1 C43_1 110.9(15)
C41_1 C42_1 C62_1 121.5(14)
C43_1 C42_1 C62_1 116.8(13)
C44_1 C43_1 C42_1 124.2(15)
C44_1 C43_1 C23_1 123.4(16)
C42_1 C43_1 C23_1 105.2(14)
C43_1 C44_1 C64_1 114.8(15)
C43_1 C44_1 C45_1 118.1(16)
C64_1 C44_1 C45_1 116.7(15)
C46_1 C45_1 C44_1 121.8(17)
C46_1 C45_1 C25_1 118.0(16)
C44_1 C45_1 C25_1 118.0(15)
C46_1 C45_1 Sm4 63.7(10)
C44_1 C45_1 Sm4 99.1(11)
C25_1 C45_1 Sm4 93.2(11)
C46_1 C45_1 Sm1 71.4(10)
C44_1 C45_1 Sm1 111.6(12)
C25_1 C45_1 Sm1 73.6(10)
C66_1 C46_1 C45_1 115.8(19)
C66_1 C46_1 C47_1 111.6(16)
C45_1 C46_1 C47_1 121.6(18)
C66_1 C46_1 Sm4 77.3(13)
C45_1 C46_1 Sm4 87.0(11)
C47_1 C46_1 Sm4 71.9(12)
C66_1 C46_1 Sm1 97.8(13)
C45_1 C46_1 Sm1 81.3(11)
C47_1 C46_1 Sm1 60.0(12)
C27_1 C47_1 C46_1 118.5(18)
C27_1 C47_1 C48_1 120.2(19)
C46_1 C47_1 C48_1 105.9(17)
C27_1 C47_1 Sm1 66.7(13)
C46_1 C47_1 Sm1 90.6(13)
C48_1 C47_1 Sm1 75.2(12)
C27_1 C47_1 Sm4 90.3(15)
C46_1 C47_1 Sm4 75.6(12)
C48_1 C47_1 Sm4 63.2(12)
C67_1 C48_1 C49_1 122.6(17)
C67_1 C48_1 C47_1 108.0(16)
C49_1 C48_1 C47_1 121.8(18)
C67_1 C48_1 Sm4 81.2(10)
C49_1 C48_1 Sm4 79.0(10)
C47_1 C48_1 Sm4 82.6(13)
C67_1 C48_1 Sm1 104.9(10)
C49_1 C48_1 Sm1 69.2(9)
C47_1 C48_1 Sm1 72.0(13)
C48_1 C49_1 C50_1 114.7(15)
C48_1 C49_1 C29_1 118.3(15)
C50_1 C49_1 C29_1 118.7(15)
C48_1 C49_1 Sm4 66.9(9)
C50_1 C49_1 Sm4 84.3(9)
C29_1 C49_1 Sm4 89.7(10)
C48_1 C49_1 Sm1 78.7(10)
C50_1 C49_1 Sm1 98.7(9)
C29_1 C49_1 Sm1 65.2(8)
C69_1 C50_1 C51_1 119.4(15)
C69_1 C50_1 C49_1 120.0(16)
C51_1 C50_1 C49_1 117.8(15)
C69_1 C50_1 Sm4 87.7(12)
C51_1 C50_1 Sm4 103.2(11)
C49_1 C50_1 Sm4 63.1(8)
C69_1 C50_1 Sm1 107.6(12)
C51_1 C50_1 Sm1 93.1(10)
C49_1 C50_1 Sm1 52.8(8)
C50_1 C51_1 C52_1 121.8(15)
C50_1 C51_1 C31_1 124.5(15)
C52_1 C51_1 C31_1 105.8(13)
C51_1 C52_1 C33_1 109.3(13)
C51_1 C52_1 C53_1 120.3(13)
C33_1 C52_1 C53_1 120.5(13)
C70_1 C53_1 C54_1 118.7(14)
C70_1 C53_1 C52_1 115.8(15)
C54_1 C53_1 C52_1 119.0(13)
C53_1 C54_1 C73_1 122.6(13)
C53_1 C54_1 C55_1 120.0(14)
C73_1 C54_1 C55_1 109.3(14)
C53_1 C54_1 Sm2 101.3(10)
C73_1 C54_1 Sm2 67.5(8)
C55_1 C54_1 Sm2 71.5(8)
C34_1 C55_1 C56_1 124.2(15)
C34_1 C55_1 C54_1 119.5(14)
C56_1 C55_1 C54_1 106.7(14)
C34_1 C55_1 Sm2 94.6(14)
C56_1 C55_1 Sm2 63.9(9)
C54_1 C55_1 Sm2 79.2(8)
C57_1 C56_1 C55_1 115.5(16)
C57_1 C56_1 C74_1 129.6(18)
C55_1 C56_1 C74_1 107.0(14)
C57_1 C56_1 Sm2 85.0(10)
C55_1 C56_1 Sm2 86.1(10)
C74_1 C56_1 Sm2 71.8(9)
C56_1 C57_1 C36_1 124.1(17)
C56_1 C57_1 C58_1 111.9(15)
C36_1 C57_1 C58_1 112.1(15)
C56_1 C57_1 Sm2 66.2(10)
C36_1 C57_1 Sm2 96.6(11)
C58_1 C57_1 Sm2 72.7(9)
C59_1 C58_1 C38_1 123.8(18)
C59_1 C58_1 C57_1 121.0(16)
C38_1 C58_1 C57_1 104.1(15)
C59_1 C58_1 Sm2 69.8(10)
C38_1 C58_1 Sm2 93.3(14)
C57_1 C58_1 Sm2 75.6(9)
C58_1 C59_1 C60_1 117.4(16)
C58_1 C59_1 C75_1 120.4(17)
C60_1 C59_1 C75_1 109.5(15)
C58_1 C59_1 Sm2 81.0(11)
C60_1 C59_1 Sm2 83.9(9)
C75_1 C59_1 Sm2 69.4(9)
C40_1 C60_1 C59_1 121.5(15)
C40_1 C60_1 C61_1 123.8(15)
C59_1 C60_1 C61_1 106.4(16)
C40_1 C60_1 Sm2 92.8(10)
C59_1 C60_1 Sm2 66.2(9)
C61_1 C60_1 Sm2 80.4(10)
C62_1 C61_1 C76_1 123.6(15)
C62_1 C61_1 C60_1 115.0(15)
C76_1 C61_1 C60_1 106.8(15)
C62_1 C61_1 Sm2 95.2(11)
C76_1 C61_1 Sm2 64.8(8)
C60_1 C61_1 Sm2 70.2(9)
C63_1 C62_1 C61_1 113.9(17)
C63_1 C62_1 C42_1 122.9(14)
C61_1 C62_1 C42_1 120.6(14)
C62_1 C63_1 C78_1 121.9(16)
C62_1 C63_1 C64_1 116.2(15)
C78_1 C63_1 C64_1 109.1(15)
C65_1 C64_1 C44_1 120.2(17)
C65_1 C64_1 C63_1 105.7(15)
C44_1 C64_1 C63_1 124.1(15)
C65_1 C64_1 Sm3 62.7(9)
C44_1 C64_1 Sm3 91.9(11)
C63_1 C64_1 Sm3 81.7(10)
C66_1 C65_1 C64_1 119.0(18)
C66_1 C65_1 C79_1 119.8(17)
C64_1 C65_1 C79_1 110.1(15)
C66_1 C65_1 Sm3 78.0(13)
C64_1 C65_1 Sm3 88.6(11)
C79_1 C65_1 Sm3 70.4(9)
C65_1 C66_1 C46_1 126(2)
C65_1 C66_1 C67_1 120.9(17)
C46_1 C66_1 C67_1 104.3(14)
C65_1 C66_1 Sm4 97.9(15)
C46_1 C66_1 Sm4 72.4(12)
C67_1 C66_1 Sm4 66.8(10)
C65_1 C66_1 Sm3 72.2(12)
C46_1 C66_1 Sm3 95.1(14)
C67_1 C66_1 Sm3 74.1(10)
C68_1 C67_1 C48_1 122.5(16)
C68_1 C67_1 C66_1 117.2(16)
C48_1 C67_1 C66_1 108.4(14)
C68_1 C67_1 Sm4 90.2(9)
C48_1 C67_1 Sm4 65.6(9)
C66_1 C67_1 Sm4 78.9(12)
C68_1 C67_1 Sm3 70.4(8)
C48_1 C67_1 Sm3 92.9(10)
C66_1 C67_1 Sm3 73.1(11)
C67_1 C68_1 C69_1 117.2(16)
C67_1 C68_1 C80_1 119.9(16)
C69_1 C68_1 C80_1 112.9(14)
C67_1 C68_1 Sm3 79.9(8)
C69_1 C68_1 Sm3 88.3(10)
C80_1 C68_1 Sm3 70.5(8)
C67_1 C68_1 Sm4 61.1(7)
C69_1 C68_1 Sm4 82.4(10)
C80_1 C68_1 Sm4 96.4(9)
C50_1 C69_1 C68_1 121.7(17)
C50_1 C69_1 C70_1 117.1(16)
C68_1 C69_1 C70_1 104.9(16)
C50_1 C69_1 Sm3 86.9(11)
C68_1 C69_1 Sm3 62.6(9)
C70_1 C69_1 Sm3 79.0(13)
C50_1 C69_1 Sm4 65.3(10)
C68_1 C69_1 Sm4 69.7(10)
C70_1 C69_1 Sm4 99.4(13)
C53_1 C70_1 C71_1 120.0(17)
C53_1 C70_1 C69_1 123.5(18)
C71_1 C70_1 C69_1 106.5(17)
C53_1 C70_1 Sm3 98.0(13)
C71_1 C70_1 Sm3 66.2(13)
C69_1 C70_1 Sm3 72.1(12)
C80_1 C71_1 C72_1 116.3(17)
C80_1 C71_1 C70_1 111.9(17)
C72_1 C71_1 C70_1 121(2)
C80_1 C71_1 Sm3 64.9(10)
C72_1 C71_1 Sm3 86.2(15)
C70_1 C71_1 Sm3 85.1(14)
C77_1 C72_1 C73_1 113.7(16)
C77_1 C72_1 C71_1 124.6(16)
C73_1 C72_1 C71_1 117.6(19)
C77_1 C72_1 Sm2 77.3(12)
C73_1 C72_1 Sm2 65.6(11)
C71_1 C72_1 Sm2 105.9(17)
C77_1 C72_1 Sm3 82.0(13)
C73_1 C72_1 Sm3 105.7(14)
C71_1 C72_1 Sm3 65.6(13)
C74_1 C73_1 C72_1 123.8(16)
C74_1 C73_1 C54_1 106.5(15)
C72_1 C73_1 C54_1 118.2(16)
C74_1 C73_1 Sm2 66.1(8)
C72_1 C73_1 Sm2 86.3(13)
C54_1 C73_1 Sm2 83.4(9)
C75_1 C74_1 C73_1 121.5(15)
C75_1 C74_1 C56_1 114.0(16)
C73_1 C74_1 C56_1 110.3(15)
C75_1 C74_1 Sm2 73.9(10)
C73_1 C74_1 Sm2 83.4(9)
C56_1 C74_1 Sm2 74.7(10)
C74_1 C75_1 C76_1 117.3(15)
C74_1 C75_1 C59_1 123.0(16)
C76_1 C75_1 C59_1 107.5(14)
C74_1 C75_1 Sm2 75.5(10)
C76_1 C75_1 Sm2 82.2(9)
C59_1 C75_1 Sm2 77.8(9)
C75_1 C76_1 C77_1 122.0(16)
C75_1 C76_1 C61_1 109.4(14)
C77_1 C76_1 C61_1 121.0(15)
C75_1 C76_1 Sm2 66.7(9)
C77_1 C76_1 Sm2 88.9(10)
C61_1 C76_1 Sm2 86.2(9)
C72_1 C77_1 C76_1 120.8(16)
C72_1 C77_1 C78_1 115.6(14)
C76_1 C77_1 C78_1 113.3(17)
C72_1 C77_1 Sm2 75.8(12)
C76_1 C77_1 Sm2 63.3(9)
C78_1 C77_1 Sm2 101.8(10)
C79_1 C78_1 C77_1 119.5(15)
C79_1 C78_1 C63_1 107.3(16)
C77_1 C78_1 C63_1 123.3(15)
C79_1 C78_1 Sm3 62.7(9)
C77_1 C78_1 Sm3 88.5(10)
C63_1 C78_1 Sm3 85.9(9)
C80_1 C79_1 C78_1 122.5(15)
C80_1 C79_1 C65_1 119.1(16)
C78_1 C79_1 C65_1 107.7(16)
C80_1 C79_1 Sm3 73.6(9)
C78_1 C79_1 Sm3 87.2(10)
C65_1 C79_1 Sm3 77.0(9)
C79_1 C80_1 C71_1 121.4(16)
C79_1 C80_1 C68_1 123.1(15)
C71_1 C80_1 C68_1 103.7(15)
C79_1 C80_1 Sm3 75.4(9)
C71_1 C80_1 Sm3 84.5(12)
C68_1 C80_1 Sm3 76.4(8)
C4 S1 C1 93.6(3)
C2 S2 C6 95.5(3)
C1 S3 C7 93.7(3)
C3 S4 C2 95.6(3)
C3 S5 C5 98.6(4)
C6 S6 C10 98.9(4)
C4 S7 C9 102.1(4)
C7 S8 C8 98.0(4)
C2 C1 S3 125.8(5)
C2 C1 S1 120.8(5)
S3 C1 S1 113.4(4)
C1 C2 S2 121.4(5)
C1 C2 S4 124.9(5)
S2 C2 S4 113.7(3)
C6 C3 S5 127.8(5)
C6 C3 S4 116.9(5)
S5 C3 S4 115.2(4)
C7 C4 S1 116.9(5)
C7 C4 S7 129.0(6)
S1 C4 S7 113.9(4)
C10 C5 S5 111.0(6)
C10 C5 H5A 109.4
S5 C5 H5A 109.4
C10 C5 H5B 109.4
S5 C5 H5B 109.4
H5A C5 H5B 108.0
C3 C6 S6 130.3(5)
C3 C6 S2 117.0(5)
S6 C6 S2 112.7(4)
C4 C7 S8 128.0(6)
C4 C7 S3 116.8(6)
S8 C7 S3 115.1(4)
C9 C8 S8 111.7(6)
C9 C8 H8A 109.3
S8 C8 H8A 109.3
C9 C8 H8B 109.3
S8 C8 H8B 109.3
H8A C8 H8B 107.9
C8 C9 S7 112.9(6)
C8 C9 H9A 109.0
S7 C9 H9A 109.0
C8 C9 H9B 109.0
S7 C9 H9B 109.0
H9A C9 H9B 107.8
C5 C10 S6 112.1(5)
C5 C10 H10A 109.2
S6 C10 H10A 109.2
C5 C10 H10B 109.2
S6 C10 H10B 109.2
H10A C10 H10B 107.9
C6S C1S C2S 120(2)
C6S C1S H1SA 120.2
C2S C1S H1SA 120.2
C1S C2S C3S 122(2)
C1S C2S H2SA 119.1
C3S C2S H2SA 119.1
C4S C3S C2S 119(2)
C4S C3S H3SA 120.7
C2S C3S H3SA 120.7
C3S C4S C5S 121(2)
C3S C4S H4SA 119.7
C5S C4S H4SA 119.7
C6S C5S C4S 120(3)
C6S C5S H5SA 120.0
C4S C5S H5SA 120.0
C1S C6S C5S 119(2)
C1S C6S C7S 118.7(18)
C5S C6S C7S 122(2)
C2_2 C1_2 C9_2 127(2)
C2_2 C1_2 C6_2 112(2)
C9_2 C1_2 C6_2 106(2)
C2_2 C1_2 Sm2 83.4(16)
C9_2 C1_2 Sm2 79.7(14)
C6_2 C1_2 Sm2 66.5(10)
C1_2 C2_2 C12_2 113(2)
C1_2 C2_2 C3_2 127(2)
C12_2 C2_2 C3_2 107(2)
C1_2 C2_2 Sm2 68.5(15)
C12_2 C2_2 Sm2 87.4(13)
C3_2 C2_2 Sm2 80.2(16)
C4_2 C3_2 C2_2 116(2)
C4_2 C3_2 C14_2 122(2)
C2_2 C3_2 C14_2 109(2)
C4_2 C3_2 Sm2 73.5(17)
C2_2 C3_2 Sm2 70.4(15)
C14_2 C3_2 Sm2 89.8(14)
C3_2 C4_2 C17_2 119(2)
C3_2 C4_2 C5_2 123(2)
C17_2 C4_2 C5_2 108.2(18)
C3_2 C4_2 Sm2 80.2(18)
C17_2 C4_2 Sm2 91.7(14)
C5_2 C4_2 Sm2 66.8(14)
C6_2 C5_2 C19_2 125(2)
C6_2 C5_2 C4_2 115(2)
C19_2 C5_2 C4_2 105.7(17)
C6_2 C5_2 Sm2 66.7(12)
C19_2 C5_2 Sm2 85.3(12)
C4_2 C5_2 Sm2 82.3(15)
C5_2 C6_2 C1_2 127(2)
C5_2 C6_2 C7_2 118(2)
C1_2 C6_2 C7_2 106.5(17)
C5_2 C6_2 Sm2 83.5(13)
C1_2 C6_2 Sm2 80.1(11)
C7_2 C6_2 Sm2 75.2(12)
C8_2 C7_2 C21_2 117(2)
C8_2 C7_2 C6_2 110.9(18)
C21_2 C7_2 C6_2 121(2)
C8_2 C7_2 Sm2 83.4(15)
C21_2 C7_2 Sm2 83.9(13)
C6_2 C7_2 Sm2 69.8(11)
C7_2 C8_2 C24_2 126(2)
C7_2 C8_2 C9_2 107(2)
C24_2 C8_2 C9_2 115(2)
C7_2 C8_2 Sm2 66.7(14)
C24_2 C8_2 Sm2 91.9(13)
C9_2 C8_2 Sm2 76.0(15)
C10_2 C9_2 C1_2 117(3)
C10_2 C9_2 C8_2 121(3)
C1_2 C9_2 C8_2 110(2)
C10_2 C9_2 Sm2 93(2)
C1_2 C9_2 Sm2 69.1(13)
C8_2 C9_2 Sm2 72.8(14)
C9_2 C10_2 C26_2 124(3)
C9_2 C10_2 C11_2 119(3)
C26_2 C10_2 C11_2 104(2)
C9_2 C10_2 Sm3 106(3)
C26_2 C10_2 Sm3 55(2)
C11_2 C10_2 Sm3 70.0(18)
C12_2 C11_2 C28_2 121(3)
C12_2 C11_2 C10_2 120(3)
C28_2 C11_2 C10_2 113(2)
C12_2 C11_2 Sm3 105.3(15)
C28_2 C11_2 Sm3 57.8(13)
C10_2 C11_2 Sm3 81(2)
C11_2 C12_2 C2_2 123(2)
C11_2 C12_2 C13_2 121(2)
C2_2 C12_2 C13_2 106.2(19)
C14_2 C13_2 C30_2 121(2)
C14_2 C13_2 C12_2 111(2)
C30_2 C13_2 C12_2 113(2)
C13_2 C14_2 C15_2 125(2)
C13_2 C14_2 C3_2 106(2)
C15_2 C14_2 C3_2 118(2)
C32_2 C15_2 C14_2 113(2)
C32_2 C15_2 C16_2 126(2)
C14_2 C15_2 C16_2 119(2)
C17_2 C16_2 C15_2 118(2)
C17_2 C16_2 C35_2 122(2)
C15_2 C16_2 C35_2 114(2)
C16_2 C17_2 C4_2 123(2)
C16_2 C17_2 C18_2 116(2)
C4_2 C17_2 C18_2 109.1(19)
C37_2 C18_2 C19_2 120(2)
C37_2 C18_2 C17_2 125(2)
C19_2 C18_2 C17_2 106(2)
C20_2 C19_2 C5_2 117.0(19)
C20_2 C19_2 C18_2 122(2)
C5_2 C19_2 C18_2 110.5(18)
C20_2 C19_2 Sm2 77.9(13)
C5_2 C19_2 Sm2 64.9(11)
C18_2 C19_2 Sm2 95.5(18)
C19_2 C20_2 C21_2 124(2)
C19_2 C20_2 C39_2 114(2)
C21_2 C20_2 C39_2 116.3(19)
C19_2 C20_2 Sm2 74.6(12)
C21_2 C20_2 Sm2 68.3(12)
C39_2 C20_2 Sm2 107.4(14)
C22_2 C21_2 C7_2 122(2)
C22_2 C21_2 C20_2 118(2)
C7_2 C21_2 C20_2 115(2)
C22_2 C21_2 Sm2 100(2)
C7_2 C21_2 Sm2 64.7(13)
C20_2 C21_2 Sm2 82.4(13)
C21_2 C22_2 C41_2 129(2)
C21_2 C22_2 C23_2 115(2)
C41_2 C22_2 C23_2 109.0(18)
C24_2 C23_2 C43_2 118.1(18)
C24_2 C23_2 C22_2 127(2)
C43_2 C23_2 C22_2 107.3(16)
C23_2 C24_2 C8_2 111.1(19)
C23_2 C24_2 C25_2 120(2)
C8_2 C24_2 C25_2 122.1(19)
C26_2 C25_2 C24_2 119(2)
C26_2 C25_2 C45_2 114(2)
C24_2 C25_2 C45_2 121(2)
C26_2 C25_2 Sm3 63.9(19)
C24_2 C25_2 Sm3 102.9(18)
C45_2 C25_2 Sm3 77.2(15)
C25_2 C26_2 C10_2 118(3)
C25_2 C26_2 C27_2 123(3)
C10_2 C26_2 C27_2 109(2)
C25_2 C26_2 Sm3 86(2)
C10_2 C26_2 Sm3 96(3)
C27_2 C26_2 Sm3 57.5(15)
C47_2 C27_2 C28_2 125(2)
C47_2 C27_2 C26_2 120(3)
C28_2 C27_2 C26_2 110(2)
C47_2 C27_2 Sm3 77.0(14)
C28_2 C27_2 Sm3 84.1(15)
C26_2 C27_2 Sm3 86(2)
C47_2 C27_2 Sm4 55.3(13)
C28_2 C27_2 Sm4 97.7(15)
C26_2 C27_2 Sm4 97.3(19)
C29_2 C28_2 C11_2 127(3)
C29_2 C28_2 C27_2 116(2)
C11_2 C28_2 C27_2 104.0(19)
C29_2 C28_2 Sm3 80.9(16)
C11_2 C28_2 Sm3 91.9(15)
C27_2 C28_2 Sm3 59.1(13)
C28_2 C29_2 C30_2 109(2)
C28_2 C29_2 C49_2 117(2)
C30_2 C29_2 C49_2 124.5(19)
C28_2 C29_2 Sm3 67.4(15)
C30_2 C29_2 Sm3 97.4(15)
C49_2 C29_2 Sm3 75.4(12)
C31_2 C30_2 C13_2 111(2)
C31_2 C30_2 C29_2 114.0(19)
C13_2 C30_2 C29_2 129(2)
C30_2 C31_2 C51_2 128(2)
C30_2 C31_2 C32_2 127(2)
C51_2 C31_2 C32_2 100.5(17)
C15_2 C32_2 C31_2 120(2)
C15_2 C32_2 C33_2 113(2)
C31_2 C32_2 C33_2 116(2)
C34_2 C33_2 C52_2 121(2)
C34_2 C33_2 C32_2 132(3)
C52_2 C33_2 C32_2 101(2)
C55_2 C34_2 C33_2 114(3)
C55_2 C34_2 C35_2 129(3)
C33_2 C34_2 C35_2 109(3)
C36_2 C35_2 C34_2 114(2)
C36_2 C35_2 C16_2 115(2)
C34_2 C35_2 C16_2 126(2)
C57_2 C36_2 C35_2 122(2)
C57_2 C36_2 C37_2 101(2)
C35_2 C36_2 C37_2 121(2)
C18_2 C37_2 C38_2 120(2)
C18_2 C37_2 C36_2 117(2)
C38_2 C37_2 C36_2 115(2)
C58_2 C38_2 C39_2 122(3)
C58_2 C38_2 C37_2 105(2)
C39_2 C38_2 C37_2 119(2)
C38_2 C39_2 C40_2 114(2)
C38_2 C39_2 C20_2 120(2)
C40_2 C39_2 C20_2 120(2)
C41_2 C40_2 C39_2 123(2)
C41_2 C40_2 C60_2 109(2)
C39_2 C40_2 C60_2 123(2)
C40_2 C41_2 C42_2 129(2)
C40_2 C41_2 C22_2 113(2)
C42_2 C41_2 C22_2 106.4(18)
C41_2 C42_2 C43_2 109.6(19)
C41_2 C42_2 C62_2 118.8(19)
C43_2 C42_2 C62_2 122(2)
C44_2 C43_2 C42_2 122(2)
C44_2 C43_2 C23_2 124(2)
C42_2 C43_2 C23_2 107.6(17)
C43_2 C44_2 C64_2 111.1(19)
C43_2 C44_2 C45_2 120(2)
C64_2 C44_2 C45_2 117(2)
C46_2 C45_2 C44_2 115(2)
C46_2 C45_2 C25_2 123(2)
C44_2 C45_2 C25_2 116(2)
C46_2 C45_2 Sm3 68.5(12)
C44_2 C45_2 Sm3 108.5(16)
C25_2 C45_2 Sm3 71.8(16)
C46_2 C45_2 Sm4 58.5(11)
C44_2 C45_2 Sm4 91.0(16)
C25_2 C45_2 Sm4 96.0(17)
C66_2 C46_2 C45_2 125(2)
C66_2 C46_2 C47_2 111(2)
C45_2 C46_2 C47_2 117(2)
C66_2 C46_2 Sm4 77.3(14)
C45_2 C46_2 Sm4 92.0(13)
C47_2 C46_2 Sm4 72.5(12)
C66_2 C46_2 Sm3 104.8(15)
C45_2 C46_2 Sm3 81.8(13)
C47_2 C46_2 Sm3 56.1(10)
C27_2 C47_2 C48_2 123(2)
C27_2 C47_2 C46_2 122(2)
C48_2 C47_2 C46_2 110(2)
C27_2 C47_2 Sm3 67.7(14)
C48_2 C47_2 Sm3 91.2(16)
C46_2 C47_2 Sm3 90.9(12)
C27_2 C47_2 Sm4 98.6(16)
C48_2 C47_2 Sm4 74.4(16)
C46_2 C47_2 Sm4 73.2(12)
C67_2 C48_2 C49_2 132(2)
C67_2 C48_2 C47_2 103(2)
C49_2 C48_2 C47_2 112(2)
C67_2 C48_2 Sm4 76.4(16)
C49_2 C48_2 Sm4 85.0(16)
C47_2 C48_2 Sm4 71.6(15)
C67_2 C48_2 Sm3 102.9(18)
C49_2 C48_2 Sm3 73.9(14)
C47_2 C48_2 Sm3 56.0(13)
C48_2 C49_2 C50_2 119(2)
C48_2 C49_2 C29_2 125(2)
C50_2 C49_2 C29_2 112(2)
C48_2 C49_2 Sm3 75.3(15)
C50_2 C49_2 Sm3 104.2(17)
C29_2 C49_2 Sm3 71.8(13)
C48_2 C49_2 Sm4 64.2(15)
C50_2 C49_2 Sm4 88.0(17)
C29_2 C49_2 Sm4 97.7(14)
C51_2 C50_2 C49_2 127(2)
C51_2 C50_2 C69_2 115(2)
C49_2 C50_2 C69_2 108(2)
C50_2 C51_2 C52_2 125(2)
C50_2 C51_2 C31_2 114(2)
C52_2 C51_2 C31_2 111.1(19)
C51_2 C52_2 C33_2 111(2)
C51_2 C52_2 C53_2 117(2)
C33_2 C52_2 C53_2 123(2)
C70_2 C53_2 C54_2 114(2)
C70_2 C53_2 C52_2 124(2)
C54_2 C53_2 C52_2 116(2)
C53_2 C54_2 C73_2 134(3)
C53_2 C54_2 C55_2 116(3)
C73_2 C54_2 C55_2 103(2)
C34_2 C55_2 C56_2 107(3)
C34_2 C55_2 C54_2 128(3)
C56_2 C55_2 C54_2 111(3)
C57_2 C56_2 C55_2 134(3)
C57_2 C56_2 C74_2 112(3)
C55_2 C56_2 C74_2 107(3)
C56_2 C57_2 C36_2 113(2)
C56_2 C57_2 C58_2 123(2)
C36_2 C57_2 C58_2 113(2)
C59_2 C58_2 C38_2 124(3)
C59_2 C58_2 C57_2 117(2)
C38_2 C58_2 C57_2 107(2)
C58_2 C59_2 C60_2 120(2)
C58_2 C59_2 C75_2 122(2)
C60_2 C59_2 C75_2 110(2)
C59_2 C60_2 C40_2 116(2)
C59_2 C60_2 C61_2 107(2)
C40_2 C60_2 C61_2 121(2)
C62_2 C61_2 C76_2 125(2)
C62_2 C61_2 C60_2 122(2)
C76_2 C61_2 C60_2 106(2)
C63_2 C62_2 C61_2 114(2)
C63_2 C62_2 C42_2 123(2)
C61_2 C62_2 C42_2 117(2)
C62_2 C63_2 C78_2 124(2)
C62_2 C63_2 C64_2 111(2)
C78_2 C63_2 C64_2 116(2)
C62_2 C63_2 Sm1 99(2)
C78_2 C63_2 Sm1 66.4(15)
C64_2 C63_2 Sm1 75.4(16)
C65_2 C64_2 C44_2 123(2)
C65_2 C64_2 C63_2 97.7(19)
C44_2 C64_2 C63_2 131(2)
C65_2 C64_2 Sm1 65.2(12)
C44_2 C64_2 Sm1 95.1(14)
C63_2 C64_2 Sm1 76.7(17)
C66_2 C65_2 C64_2 117(2)
C66_2 C65_2 C79_2 114(2)
C64_2 C65_2 C79_2 114(2)
C66_2 C65_2 Sm1 78.9(14)
C64_2 C65_2 Sm1 87.0(13)
C79_2 C65_2 Sm1 66.4(12)
C66_2 C65_2 Sm4 60.5(13)
C64_2 C65_2 Sm4 87.7(12)
C79_2 C65_2 Sm4 85.0(13)
C65_2 C66_2 C46_2 122(2)
C65_2 C66_2 C67_2 126(2)
C46_2 C66_2 C67_2 101.7(19)
C65_2 C66_2 Sm4 92.0(16)
C46_2 C66_2 Sm4 70.9(13)
C67_2 C66_2 Sm4 72.4(12)
C65_2 C66_2 Sm1 73.2(14)
C46_2 C66_2 Sm1 90.5(14)
C67_2 C66_2 Sm1 76.4(12)
C68_2 C67_2 C48_2 113(3)
C68_2 C67_2 C66_2 113(2)
C48_2 C67_2 C66_2 114(2)
C68_2 C67_2 Sm4 80(2)
C48_2 C67_2 Sm4 72.1(16)
C66_2 C67_2 Sm4 72.5(12)
C68_2 C67_2 Sm1 62(2)
C48_2 C67_2 Sm1 90.7(17)
C66_2 C67_2 Sm1 72.4(12)
C67_2 C68_2 C69_2 122(3)
C67_2 C68_2 C80_2 122(2)
C69_2 C68_2 C80_2 113(2)
C67_2 C68_2 Sm1 90(2)
C69_2 C68_2 Sm1 88(2)
C80_2 C68_2 Sm1 74(2)
C67_2 C68_2 Sm4 70(2)
C69_2 C68_2 Sm4 89(2)
C80_2 C68_2 Sm4 95(2)
C68_2 C69_2 C70_2 101(2)
C68_2 C69_2 C50_2 126(2)
C70_2 C69_2 C50_2 121(2)
C68_2 C69_2 Sm1 62(2)
C70_2 C69_2 Sm1 75.5(19)
C50_2 C69_2 Sm1 94.3(16)
C68_2 C69_2 Sm4 63(2)
C70_2 C69_2 Sm4 95(2)
C50_2 C69_2 Sm4 78.9(15)
C53_2 C70_2 C71_2 120(2)
C53_2 C70_2 C69_2 118(2)
C71_2 C70_2 C69_2 113(2)
C53_2 C70_2 Sm1 97(2)
C71_2 C70_2 Sm1 67.6(16)
C69_2 C70_2 Sm1 74.6(18)
C80_2 C71_2 C72_2 128(2)
C80_2 C71_2 C70_2 105(2)
C72_2 C71_2 C70_2 119(2)
C80_2 C71_2 Sm1 69.9(12)
C72_2 C71_2 Sm1 88.8(13)
C70_2 C71_2 Sm1 82.3(19)
C77_2 C72_2 C73_2 113(2)
C77_2 C72_2 C71_2 114(2)
C73_2 C72_2 C71_2 126(3)
C77_2 C72_2 Sm1 77.2(18)
C73_2 C72_2 Sm1 105.4(16)
C71_2 C72_2 Sm1 62.8(11)
C74_2 C73_2 C72_2 127(2)
C74_2 C73_2 C54_2 111(2)
C72_2 C73_2 C54_2 106(3)
C75_2 C74_2 C73_2 114(3)
C75_2 C74_2 C56_2 130(3)
C73_2 C74_2 C56_2 108(2)
C74_2 C75_2 C76_2 123(2)
C74_2 C75_2 C59_2 114(2)
C76_2 C75_2 C59_2 107(2)
C75_2 C76_2 C77_2 119(2)
C75_2 C76_2 C61_2 110(2)
C77_2 C76_2 C61_2 118(2)
C72_2 C77_2 C78_2 118(2)
C72_2 C77_2 C76_2 121(2)
C78_2 C77_2 C76_2 115(2)
C72_2 C77_2 Sm1 76.0(17)
C78_2 C77_2 Sm1 67.0(15)
C76_2 C77_2 Sm1 105.9(18)
C79_2 C78_2 C77_2 124(2)
C79_2 C78_2 C63_2 104(2)
C77_2 C78_2 C63_2 121(2)
C79_2 C78_2 Sm1 65.1(12)
C77_2 C78_2 Sm1 85.2(17)
C63_2 C78_2 Sm1 85.4(17)
C80_2 C79_2 C78_2 121(2)
C80_2 C79_2 C65_2 124(2)
C78_2 C79_2 C65_2 107(2)
C80_2 C79_2 Sm1 75.7(14)
C78_2 C79_2 Sm1 85.1(13)
C65_2 C79_2 Sm1 81.8(13)
C79_2 C80_2 C71_2 115(2)
C79_2 C80_2 C68_2 118(2)
C71_2 C80_2 C68_2 107(2)
C79_2 C80_2 Sm1 74.2(14)
C71_2 C80_2 Sm1 79.1(12)
C68_2 C80_2 Sm1 72(2)

loop_
_geom_bond_atom_site_label_1
_geom_bond_atom_site_label_2
_geom_bond_distance
Sm1 C29_1 2.287(16)
Sm1 C28_1 2.356(14)
Sm1 C27_1 2.361(19)
Sm1 C49_1 2.466(16)
Sm1 C68_2 2.54(5)
Sm1 C47_1 2.54(3)
Sm1 C79_2 2.55(2)
Sm1 C80_2 2.57(2)
Sm1 C48_1 2.587(17)
Sm1 C71_2 2.686(18)
Sm2 C6_2 2.456(16)
Sm2 C75_1 2.527(17)
Sm2 C7_2 2.53(3)
Sm2 C74_1 2.547(15)
Sm2 C56_1 2.586(19)
Sm2 C1_2 2.64(2)
Sm2 C59_1 2.639(14)
Sm2 C5_2 2.66(2)
Sm2 C76_1 2.726(16)
Sm2 C8_2 2.74(2)
Sm2 C73_1 2.768(17)
Sm3 C27_2 2.10(3)
Sm3 C47_2 2.22(2)
Sm3 C28_2 2.44(3)
Sm3 C26_2 2.49(4)
Sm3 C80_1 2.519(14)
Sm3 C79_1 2.542(18)
Sm3 C68_1 2.597(14)
Sm3 C29_2 2.61(3)
Sm3 C65_1 2.629(15)
Sm4 C48_1 2.300(19)
Sm4 C49_1 2.455(18)
Sm4 C47_2 2.46(2)
Sm4 C46_2 2.47(2)
Sm4 C48_2 2.49(3)
Sm4 C67_1 2.496(14)
Sm4 C67_2 2.55(2)
Sm4 C66_2 2.55(2)
Sm4 C47_1 2.56(3)
Sm4 C46_1 2.604(17)
C1_1 C2_1 1.32(3)
C1_1 C6_1 1.449(16)
C1_1 C9_1 1.469(17)
C2_1 C3_1 1.456(16)
C2_1 C12_1 1.460(16)
C9_1 C10_1 1.347(17)
C9_1 C8_1 1.500(17)
C3_1 C4_1 1.335(16)
C3_1 C14_1 1.491(16)
C4_1 C17_1 1.453(17)
C4_1 C5_1 1.50(2)
C5_1 C6_1 1.348(16)
C5_1 C19_1 1.469(16)
C6_1 C7_1 1.495(17)
C7_1 C8_1 1.38(2)
C7_1 C21_1 1.451(17)
C8_1 C24_1 1.457(17)
C10_1 C26_1 1.462(17)
C10_1 C11_1 1.49(2)
C11_1 C12_1 1.326(17)
C11_1 C28_1 1.456(17)
C12_1 C13_1 1.497(17)
C13_1 C14_1 1.37(2)
C13_1 C30_1 1.445(17)
C14_1 C15_1 1.442(16)
C15_1 C32_1 1.393(15)
C15_1 C16_1 1.453(17)
C16_1 C17_1 1.392(17)
C16_1 C35_1 1.492(17)
C17_1 C18_1 1.476(17)
C18_1 C37_1 1.32(2)
C18_1 C19_1 1.481(17)
C19_1 C20_1 1.388(16)
C20_1 C21_1 1.454(16)
C20_1 C39_1 1.486(16)
C21_1 C22_1 1.410(16)
C22_1 C41_1 1.427(17)
C22_1 C23_1 1.472(19)
C23_1 C24_1 1.401(15)
C23_1 C43_1 1.452(16)
C24_1 C25_1 1.463(16)
C25_1 C26_1 1.405(17)
C25_1 C45_1 1.485(17)
C26_1 C27_1 1.468(17)
C27_1 C47_1 1.34(2)
C27_1 C28_1 1.479(17)
C28_1 C29_1 1.399(16)
C29_1 C30_1 1.461(17)
C29_1 C49_1 1.507(17)
C30_1 C31_1 1.401(16)
C31_1 C32_1 1.440(18)
C31_1 C51_1 1.461(16)
C32_1 C33_1 1.426(16)
C33_1 C34_1 1.406(16)
C33_1 C52_1 1.427(14)
C34_1 C55_1 1.40(3)
C34_1 C35_1 1.467(17)
C35_1 C36_1 1.418(17)
C36_1 C57_1 1.385(17)
C36_1 C37_1 1.457(16)
C37_1 C38_1 1.447(16)
C38_1 C58_1 1.372(17)
C38_1 C39_1 1.418(17)
C39_1 C40_1 1.453(16)
C40_1 C60_1 1.37(3)
C40_1 C41_1 1.418(16)
C41_1 C42_1 1.430(15)
C42_1 C43_1 1.441(15)
C42_1 C62_1 1.442(18)
C43_1 C44_1 1.424(16)
C44_1 C64_1 1.43(3)
C44_1 C45_1 1.467(16)
C45_1 C46_1 1.424(17)
C46_1 C66_1 1.375(17)
C46_1 C47_1 1.441(17)
C47_1 C48_1 1.449(17)
C48_1 C67_1 1.382(16)
C48_1 C49_1 1.404(17)
C49_1 C50_1 1.482(16)
C50_1 C69_1 1.37(3)
C50_1 C51_1 1.410(16)
C51_1 C52_1 1.419(15)
C52_1 C53_1 1.428(18)
C53_1 C70_1 1.401(15)
C53_1 C54_1 1.402(14)
C54_1 C73_1 1.458(16)
C54_1 C55_1 1.482(15)
C55_1 C56_1 1.441(17)
C56_1 C57_1 1.362(17)
C56_1 C74_1 1.483(17)
C57_1 C58_1 1.53(2)
C58_1 C59_1 1.372(17)
C59_1 C60_1 1.435(17)
C59_1 C75_1 1.467(16)
C60_1 C61_1 1.497(16)
C61_1 C62_1 1.401(15)
C61_1 C76_1 1.460(16)
C62_1 C63_1 1.392(15)
C63_1 C78_1 1.444(16)
C63_1 C64_1 1.476(16)
C64_1 C65_1 1.417(17)
C65_1 C66_1 1.373(17)
C65_1 C79_1 1.455(17)
C66_1 C67_1 1.53(2)
C67_1 C68_1 1.366(16)
C68_1 C69_1 1.424(17)
C68_1 C80_1 1.460(16)
C69_1 C70_1 1.482(16)
C70_1 C71_1 1.452(16)
C71_1 C80_1 1.416(16)
C71_1 C72_1 1.435(16)
C72_1 C77_1 1.42(3)
C72_1 C73_1 1.430(16)
C73_1 C74_1 1.415(16)
C74_1 C75_1 1.34(2)
C75_1 C76_1 1.422(16)
C76_1 C77_1 1.423(15)
C77_1 C78_1 1.440(15)
C78_1 C79_1 1.433(17)
C79_1 C80_1 1.35(2)
S1 C4 1.754(7)
S1 C1 1.754(7)
S2 C2 1.756(6)
S2 C6 1.763(7)
S3 C1 1.751(7)
S3 C7 1.765(7)
S4 C3 1.756(7)
S4 C2 1.765(6)
S5 C3 1.735(7)
S5 C5 1.818(9)
S6 C6 1.741(7)
S6 C10 1.802(8)
S7 C4 1.754(7)
S7 C9 1.817(10)
S8 C7 1.751(7)
S8 C8 1.805(9)
C1 C2 1.322(9)
C3 C6 1.351(10)
C4 C7 1.338(10)
C5 C10 1.500(11)
C5 H5A 0.9900
C5 H5B 0.9900
C8 C9 1.527(12)
C8 H8A 0.9900
C8 H8B 0.9900
C9 H9A 0.9900
C9 H9B 0.9900
C10 H10A 0.9900
C10 H10B 0.9900
C1S C6S 1.37(4)
C1S C2S 1.37(3)
C1S H1SA 0.9500
C2S C3S 1.39(3)
C2S H2SA 0.9500
C3S C4S 1.34(4)
C3S H3SA 0.9500
C4S C5S 1.39(3)
C4S H4SA 0.9500
C5S C6S 1.39(3)
C5S H5SA 0.9500
C6S C7S 1.50(2)
C7S H7SA 0.9800
C7S H7SB 0.9800
C7S H7SC 0.9800
C1_2 C2_2 1.33(3)
C1_2 C9_2 1.460(17)
C1_2 C6_2 1.470(17)
C2_2 C12_2 1.460(17)
C2_2 C3_2 1.468(18)
C3_2 C4_2 1.326(18)
C3_2 C14_2 1.488(18)
C4_2 C17_2 1.449(18)
C4_2 C5_2 1.49(2)
C5_2 C6_2 1.328(17)
C5_2 C19_2 1.455(18)
C6_2 C7_2 1.499(18)
C7_2 C8_2 1.37(2)
C7_2 C21_2 1.457(18)
C8_2 C24_2 1.456(17)
C8_2 C9_2 1.482(18)
C9_2 C10_2 1.340(18)
C10_2 C26_2 1.459(18)
C10_2 C11_2 1.50(2)
C11_2 C12_2 1.342(18)
C11_2 C28_2 1.454(18)
C12_2 C13_2 1.489(18)
C13_2 C14_2 1.39(2)
C13_2 C30_2 1.466(18)
C14_2 C15_2 1.445(18)
C15_2 C32_2 1.397(17)
C15_2 C16_2 1.460(18)
C16_2 C17_2 1.380(17)
C16_2 C35_2 1.497(17)
C17_2 C18_2 1.466(18)
C18_2 C37_2 1.32(2)
C18_2 C19_2 1.461(18)
C19_2 C20_2 1.402(18)
C20_2 C21_2 1.461(18)
C20_2 C39_2 1.503(18)
C21_2 C22_2 1.401(17)
C22_2 C41_2 1.437(17)
C22_2 C23_2 1.44(2)
C23_2 C24_2 1.405(17)
C23_2 C43_2 1.433(17)
C24_2 C25_2 1.467(18)
C25_2 C26_2 1.400(18)
C25_2 C45_2 1.496(17)
C26_2 C27_2 1.473(18)
C27_2 C47_2 1.31(2)
C27_2 C28_2 1.466(18)
C28_2 C29_2 1.386(18)
C29_2 C30_2 1.467(17)
C29_2 C49_2 1.489(17)
C30_2 C31_2 1.407(17)
C31_2 C51_2 1.445(17)
C31_2 C32_2 1.45(2)
C32_2 C33_2 1.456(17)
C33_2 C34_2 1.418(18)
C33_2 C52_2 1.443(17)
C34_2 C55_2 1.33(5)
C34_2 C35_2 1.468(18)
C35_2 C36_2 1.417(18)
C36_2 C57_2 1.390(18)
C36_2 C37_2 1.456(17)
C37_2 C38_2 1.448(17)
C38_2 C58_2 1.385(18)
C38_2 C39_2 1.413(18)
C39_2 C40_2 1.472(18)
C40_2 C41_2 1.410(18)
C40_2 C60_2 1.48(4)
C41_2 C42_2 1.429(16)
C42_2 C43_2 1.430(16)
C42_2 C62_2 1.43(2)
C43_2 C44_2 1.410(17)
C44_2 C64_2 1.46(3)
C44_2 C45_2 1.463(18)
C45_2 C46_2 1.425(18)
C46_2 C66_2 1.375(17)
C46_2 C47_2 1.452(17)
C47_2 C48_2 1.449(18)
C48_2 C67_2 1.368(17)
C48_2 C49_2 1.415(17)
C49_2 C50_2 1.466(18)
C50_2 C51_2 1.406(18)
C50_2 C69_2 1.55(4)
C51_2 C52_2 1.443(16)
C52_2 C53_2 1.45(2)
C53_2 C70_2 1.402(17)
C53_2 C54_2 1.411(17)
C54_2 C73_2 1.457(18)
C54_2 C55_2 1.484(18)
C55_2 C56_2 1.417(18)
C56_2 C57_2 1.367(18)
C56_2 C74_2 1.459(18)
C57_2 C58_2 1.53(2)
C58_2 C59_2 1.372(18)
C59_2 C60_2 1.422(18)
C59_2 C75_2 1.464(18)
C60_2 C61_2 1.485(18)
C61_2 C62_2 1.404(17)
C61_2 C76_2 1.456(18)
C62_2 C63_2 1.386(17)
C63_2 C78_2 1.441(18)
C63_2 C64_2 1.467(18)
C64_2 C65_2 1.412(18)
C65_2 C66_2 1.348(18)
C65_2 C79_2 1.465(18)
C66_2 C67_2 1.54(2)
C67_2 C68_2 1.345(18)
C68_2 C69_2 1.408(18)
C68_2 C80_2 1.468(18)
C69_2 C70_2 1.479(18)
C70_2 C71_2 1.459(18)
C71_2 C80_2 1.406(18)
C71_2 C72_2 1.436(16)
C72_2 C77_2 1.41(3)
C72_2 C73_2 1.424(17)
C73_2 C74_2 1.418(18)
C74_2 C75_2 1.34(2)
C75_2 C76_2 1.415(17)
C76_2 C77_2 1.428(16)
C77_2 C78_2 1.421(17)
C78_2 C79_2 1.398(18)
C79_2 C80_2 1.33(2)
